data_1558534
loop_
_publ_author_name
'Li, Hailou'
'Lian, Chen'
'Chen, Lijuan'
'Zhao, Junwei'
'Yang, Guo-Yu'

_publ_section_title
;
 Two unusual nanosized Nd<sup>3+</sup>-substituted selenotungstate
 aggregates simultaneously comprising lacunary Keggin and Dawson
 polyoxotungstate segments.
;
_journal_issue 30
_journal_name_full Nanoscale
_journal_page_first 16091
_journal_page_last 16101
_journal_paper_doi 10.1039/d0nr04051g
_journal_volume 12
_journal_year 2020
_chemical_formula_sum 'H76 K8 N Na9 Nd2 O165 Se4 W35'
_chemical_formula_weight 10289.40
_space_group_IT_number 2
_space_group_name_Hall '-P 1'
_space_group_name_H-M_alt 'P -1'
_symmetry_cell_setting triclinic
_symmetry_space_group_name_H-M 'P -1'
_atom_sites_solution_hydrogens notdeter
_atom_sites_solution_primary direct
_atom_sites_solution_secondary difmap
_audit_creation_method SHELXL-97
_audit_update_record
;
2020-05-26 deposited with the CCDC.	2020-07-07 downloaded from the CCDC.
;
_cell_angle_alpha 71.751(2)
_cell_angle_beta 67.1190(10)
_cell_angle_gamma 68.721(2)
_cell_formula_units_Z 2
_cell_length_a 18.6658(16)
_cell_length_b 21.9717(19)
_cell_length_c 22.0792(19)
_cell_measurement_reflns_used 45998
_cell_measurement_temperature 296(2)
_cell_measurement_theta_max 25.00
_cell_measurement_theta_min 1.80
_cell_volume 7616.1(11)
_computing_cell_refinement 'Bruker XSCANS'
_computing_data_collection 'Bruker XSCANS'
_computing_data_reduction 'Bruker SHELXTL'
_computing_molecular_graphics 'Bruker SHELXTL'
_computing_publication_material 'Bruker SHELXTL'
_computing_structure_refinement 'SHELXL-97 (Sheldrick, 2008)'
_computing_structure_solution 'SHELXS-97 (Sheldrick, 2008)'
_diffrn_ambient_temperature 296(2)
_diffrn_measured_fraction_theta_full 0.964
_diffrn_measured_fraction_theta_max 0.964
_diffrn_measurement_device_type 'Bruker Apex II'
_diffrn_measurement_method '\w scans'
_diffrn_radiation_monochromator graphite
_diffrn_radiation_source 'fine-focus sealed tube'
_diffrn_radiation_type MoK\a
_diffrn_radiation_wavelength 0.71073
_diffrn_reflns_av_R_equivalents 0.0616
_diffrn_reflns_av_sigmaI/netI 0.1247
_diffrn_reflns_limit_h_max 22
_diffrn_reflns_limit_h_min -22
_diffrn_reflns_limit_k_max 16
_diffrn_reflns_limit_k_min -26
_diffrn_reflns_limit_l_max 26
_diffrn_reflns_limit_l_min -26
_diffrn_reflns_number 37242
_diffrn_reflns_theta_full 25.00
_diffrn_reflns_theta_max 25.00
_diffrn_reflns_theta_min 1.80
_exptl_absorpt_coefficient_mu 28.301
_exptl_absorpt_correction_T_max 0.0929
_exptl_absorpt_correction_T_min 0.0296
_exptl_absorpt_correction_type multi-scan
_exptl_absorpt_process_details SADABS
_exptl_crystal_colour purple
_exptl_crystal_density_diffrn 4.487
_exptl_crystal_density_method 'not measured'
_exptl_crystal_description prism
_exptl_crystal_F_000 9000
_exptl_crystal_size_max 0.42
_exptl_crystal_size_mid 0.26
_exptl_crystal_size_min 0.16
_refine_diff_density_max 4.982
_refine_diff_density_min -6.163
_refine_diff_density_rms 0.808
_refine_ls_extinction_method none
_refine_ls_goodness_of_fit_ref 1.062
_refine_ls_hydrogen_treatment noref
_refine_ls_matrix_type full
_refine_ls_number_parameters 1744
_refine_ls_number_reflns 25865
_refine_ls_number_restraints 366
_refine_ls_restrained_S_all 1.056
_refine_ls_R_factor_all 0.1135
_refine_ls_R_factor_gt 0.0757
_refine_ls_shift/su_max 0.001
_refine_ls_shift/su_mean 0.000
_refine_ls_structure_factor_coef Fsqd
_refine_ls_weighting_details 'calc w=1/[\s^2^(Fo^2^)+(0.0963P)^2^+0.0000P] where P=(Fo^2^+2Fc^2^)/3'
_refine_ls_weighting_scheme calc
_refine_ls_wR_factor_gt 0.1845
_refine_ls_wR_factor_ref 0.2006
_reflns_number_gt 17475
_reflns_number_total 25865
_reflns_threshold_expression >2sigma(I)
_cod_data_source_file d0nr04051g2.cif
_cod_data_source_block 1
_cod_depositor_comments 'Adding full bibliography for 1558534--1558535.cif.'
_cod_original_sg_symbol_H-M P-1
_cod_database_code 1558534

loop_
_symmetry_equiv_pos_as_xyz
'x, y, z'
'-x, -y, -z'

loop_
_atom_site_label
_atom_site_type_symbol
_atom_site_fract_x
_atom_site_fract_y
_atom_site_fract_z
_atom_site_U_iso_or_equiv
_atom_site_adp_type
_atom_site_occupancy
_atom_site_symmetry_multiplicity
_atom_site_calc_flag
_atom_site_refinement_flags
_atom_site_disorder_assembly
_atom_site_disorder_group
W1 W 0.23957(7) 0.45017(6) 0.70574(6) 0.0150(3) Uani 1 1 d . . .
W2 W -0.20173(8) 0.23993(6) 0.92502(6) 0.0187(3) Uani 1 1 d . . .
W3 W 0.24172(7) 0.34552(6) 0.87602(6) 0.0151(3) Uani 1 1 d . . .
W4 W -0.14234(8) 0.12029(6) 0.75652(6) 0.0184(3) Uani 1 1 d . . .
W5 W -0.25997(7) 0.36624(6) 0.78442(6) 0.0163(3) Uani 1 1 d . . .
W6 W 0.45836(8) 0.40081(6) 0.48835(6) 0.0195(3) Uani 1 1 d . . .
W7 W 0.34330(8) 0.32001(6) 0.46714(6) 0.0186(3) Uani 1 1 d . . .
W8 W 0.10364(8) 0.23221(6) 0.49609(6) 0.0174(3) Uani 1 1 d . . .
W9 W 0.02396(8) -0.00937(6) 0.77937(6) 0.0208(3) Uani 1 1 d . . .
W10 W -0.34662(7) 0.48152(6) 0.88876(6) 0.0177(3) Uani 1 1 d . . .
W11 W 0.53519(8) 0.12977(6) 0.76226(6) 0.0185(3) Uani 1 1 d . . .
W12 W 0.15849(8) -0.01669(6) 0.53345(6) 0.0215(3) Uani 1 1 d . . .
W13 W 0.43345(8) 0.16949(6) 0.57453(6) 0.0183(3) Uani 1 1 d . . .
W14 W -0.00699(8) 0.13382(6) 0.50283(6) 0.0186(3) Uani 1 1 d . . .
W15 W 0.41649(8) 0.12343(6) 0.94589(6) 0.0208(3) Uani 1 1 d . . .
W16 W -0.09691(8) 0.26088(6) 1.01042(6) 0.0201(3) Uani 1 1 d . . .
W17 W -0.29470(8) 0.35086(6) 1.03067(6) 0.0196(3) Uani 1 1 d . . .
W18 W -0.04891(7) 0.24646(6) 0.75691(5) 0.0137(3) Uani 1 1 d . . .
W19 W -0.18727(7) 0.50420(6) 0.74184(6) 0.0164(3) Uani 1 1 d . . .
W20 W 0.44770(7) 0.39810(6) 0.66321(6) 0.0170(3) Uani 1 1 d . . .
W21 W 0.44514(8) 0.28373(6) 0.83173(6) 0.0175(3) Uani 1 1 d . . .
W22 W -0.03452(8) 0.41196(6) 0.97273(6) 0.0184(3) Uani 1 1 d . . .
W23 W -0.07325(8) 0.52412(6) 0.83222(6) 0.0178(3) Uani 1 1 d . . .
W24 W 0.09182(7) 0.27744(6) 0.86752(6) 0.0148(3) Uani 1 1 d . . .
W25 W 0.40236(8) 0.06415(6) 0.74756(6) 0.0198(3) Uani 1 1 d . . .
W26 W -0.08830(8) 0.24725(6) 0.60513(6) 0.0161(3) Uani 1 1 d . . .
W27 W 0.25072(7) 0.46087(6) 0.53437(6) 0.0167(3) Uani 1 1 d . . .
W28 W 0.29359(8) 0.04819(6) 0.92682(6) 0.0216(3) Uani 1 1 d . . .
W29 W 0.21005(7) 0.22241(6) 0.61370(6) 0.0155(3) Uani 1 1 d . . .
W30 W 0.54992(7) 0.24575(6) 0.59231(6) 0.0179(3) Uani 1 1 d . . .
W31 W 0.27480(8) 0.08534(6) 0.51610(6) 0.0209(3) Uani 1 1 d . . .
W32 W 0.20844(8) 0.19001(6) 0.99335(6) 0.0187(3) Uani 1 1 d . . .
W33 W -0.05175(8) 0.00289(6) 0.65382(6) 0.0194(3) Uani 1 1 d . . .
W34 W -0.23063(8) 0.50594(6) 0.98119(6) 0.0188(3) Uani 1 1 d . . .
W35 W 0.22992(8) -0.02953(6) 0.66427(6) 0.0222(3) Uani 1 1 d . . .
Nd1 Nd 0.06068(9) 0.40009(7) 0.68697(7) 0.0150(3) Uani 1 1 d . . .
Nd2 Nd 0.15482(10) 0.10085(8) 0.79879(8) 0.0182(4) Uani 1 1 d . . .
Se1 Se 0.31216(18) 0.20501(13) 0.81202(13) 0.0149(6) Uani 1 1 d . . .
Se2 Se 0.32737(17) 0.30835(13) 0.64180(13) 0.0143(6) Uani 1 1 d . . .
Se3 Se -0.12384(17) 0.37645(13) 0.86639(13) 0.0133(6) Uani 1 1 d . . .
Se4 Se 0.07090(18) 0.11693(13) 0.64575(14) 0.0149(6) Uani 1 1 d . . .
K1 K -0.2384(6) 0.1432(4) 0.6232(4) 0.048(2) Uani 1 1 d . . .
K2 K -0.4291(5) 0.3191(5) 0.9466(5) 0.055(2) Uani 1 1 d . . .
K3 K 0.1336(6) 0.3347(4) 1.0779(5) 0.058(3) Uani 1 1 d . . .
K4 K -0.4793(6) 0.4496(5) 0.7799(4) 0.049(2) Uani 1 1 d . . .
K5 K 0.3198(5) 0.6060(4) 0.3920(4) 0.043(2) Uani 1 1 d . . .
K6 K 0.1234(5) 0.4176(4) 0.4645(4) 0.0355(19) Uani 1 1 d . . .
K7 K -0.1163(5) 0.4685(4) 1.1359(4) 0.0345(18) Uani 1 1 d . . .
K8 K 0.1970(10) 0.1130(7) 0.3658(7) 0.099(4) Uiso 1 1 d . . .
Na1 Na 0.3424(10) -0.1033(7) 0.7935(7) 0.047(4) Uani 1 1 d . . .
Na2 Na 0.0675(8) 0.0931(7) 1.0165(6) 0.037(3) Uani 1 1 d . . .
Na3 Na 0.4654(11) -0.0366(11) 0.5836(12) 0.088(7) Uani 1 1 d . . .
Na4 Na -0.0368(15) -0.1670(9) 0.8149(9) 0.100(9) Uani 1 1 d . . .
Na5 Na 0.5216(11) -0.0470(8) 0.8756(8) 0.059(4) Uiso 1 1 d . . .
Na6 Na 0.1673(12) 0.3246(9) 0.2918(9) 0.067(5) Uiso 1 1 d . . .
Na7 Na 0.3528(14) 0.5456(10) 0.5731(10) 0.085(6) Uiso 1 1 d . . .
Na8 Na 0.0688(14) 0.6177(10) 0.6855(10) 0.080(6) Uiso 1 1 d . . .
Na9 Na 0.3671(15) -0.2198(11) 0.6824(11) 0.091(6) Uiso 1 1 d . . .
O1W O 0.0286(15) 0.1134(11) 0.9049(10) 0.034(6) Uani 1 1 d . . .
O2W O 0.1798(18) -0.0203(13) 0.8645(13) 0.054(8) Uani 1 1 d . . .
O3W O 0.0311(13) 0.3740(11) 0.5939(9) 0.028(5) Uani 1 1 d . . .
O4W O 0.200(2) -0.1491(14) 0.8440(15) 0.065(8) Uani 1 1 d U . .
O5W O 0.3659(14) 0.4939(11) 0.3326(11) 0.037(6) Uani 1 1 d . . .
O6W O -0.401(3) 0.6489(19) 0.752(2) 0.104(13) Uiso 1 1 d . . .
O7W O 0.606(2) -0.2503(17) 0.8874(18) 0.087(11) Uiso 1 1 d . . .
O8W O 0.136(3) 0.6563(18) 0.5610(18) 0.094(11) Uiso 1 1 d . . .
O9W O -0.182(3) -0.053(2) 0.857(2) 0.111(13) Uiso 1 1 d . . .
O10W O -0.519(2) 0.3291(17) 1.0820(18) 0.087(11) Uiso 1 1 d . . .
O11W O -0.264(3) -0.019(2) 0.784(2) 0.130(16) Uiso 1 1 d . . .
O12W O 0.321(2) 0.2952(17) 1.0311(18) 0.089(11) Uiso 1 1 d . . .
O13W O 0.575(2) 0.3335(16) 0.3272(16) 0.074(9) Uiso 1 1 d . . .
O14W O -0.529(3) 0.5832(19) 0.785(2) 0.104(13) Uiso 1 1 d . . .
O15W O -0.223(2) 0.3836(17) 1.1618(17) 0.082(10) Uiso 1 1 d . . .
O16W O 0.108(2) -0.1642(18) 0.6909(18) 0.089(11) Uiso 1 1 d . . .
O17W O 0.298(3) 0.638(2) 0.509(2) 0.109(13) Uiso 1 1 d . . .
O18W O -0.3583(17) 0.0434(18) 0.9046(12) 0.085(12) Uani 1 1 d . . .
O19W O 0.1620(18) 0.2146(15) 0.2271(13) 0.062(9) Uani 1 1 d . . .
O20W O -0.3253(16) 0.2557(13) 0.6831(13) 0.045(7) Uani 1 1 d . . .
O21W O 0.1195(15) 0.5558(13) 0.4106(11) 0.044(7) Uani 1 1 d . . .
O22W O -0.661(2) 0.4908(14) 0.8153(12) 0.064(10) Uani 1 1 d . . .
O23W O 0.495(3) -0.1810(18) 0.6313(19) 0.098(12) Uiso 1 1 d . . .
O24W O 0.705(2) -0.3424(17) 0.8398(18) 0.087(11) Uiso 1 1 d . . .
O25W O 0.343(3) -0.1529(19) 0.9223(19) 0.101(12) Uiso 1 1 d . . .
O26W O 0.095(2) -0.0447(18) 1.0247(18) 0.089(11) Uiso 1 1 d . . .
O27W O -0.379(2) 0.1847(17) 0.9110(18) 0.088(11) Uiso 1 1 d . . .
O28W O 0.543(3) -0.179(2) 0.776(2) 0.119(14) Uiso 1 1 d . . .
O29W O 0.336(3) -0.182(2) 0.574(2) 0.115(14) Uiso 1 1 d . . .
O30W O 0.033(3) -0.308(2) 0.840(2) 0.131(16) Uiso 1 1 d . . .
O31W O 0.136(2) 0.6748(17) 0.7075(18) 0.088 Uiso 1 1 d . . .
O32W O 0.246(4) -0.245(3) 0.758(3) 0.151(19) Uiso 1 1 d . . .
O33W O 0.371(2) -0.0312(18) 0.3893(18) 0.094 Uiso 1 1 d . . .
O34W O -0.030(3) 0.719(2) 0.669(2) 0.138(17) Uiso 1 1 d . . .
O35W O 0.401(4) -0.235(3) 0.781(3) 0.16(2) Uiso 1 1 d . . .
O36W O 0.302(3) 0.614(2) 0.677(2) 0.130(16) Uiso 1 1 d . . .
O37W O 0.490(2) -0.1862(18) 0.9521(18) 0.092 Uiso 1 1 d . . .
O38W O -0.539(2) 0.4437(18) 0.9203(18) 0.092(11) Uiso 1 1 d . . .
O1 O -0.1054(13) 0.2484(9) 0.8509(9) 0.021(5) Uani 1 1 d . . .
O2 O -0.0423(15) 0.5951(11) 0.8011(11) 0.034(5) Uiso 1 1 d . . .
O3 O -0.2977(13) 0.5580(10) 1.0344(11) 0.030(5) Uani 1 1 d . . .
O4 O 0.0323(13) 0.1586(9) 0.5804(9) 0.020(5) Uani 1 1 d U . .
O5 O -0.1324(14) 0.2039(10) 0.9808(11) 0.031(5) Uiso 1 1 d . . .
O6 O 0.3418(13) 0.3439(9) 0.8794(9) 0.019(4) Uani 1 1 d U . .
O7 O -0.0915(13) 0.4525(9) 0.7139(9) 0.020(4) Uiso 1 1 d . . .
O8 O 0.4827(14) 0.0941(11) 0.9919(11) 0.032(5) Uani 1 1 d . . .
O9 O -0.1089(12) 0.1742(9) 0.7800(9) 0.021(5) Uani 1 1 d U . .
O10 O -0.1732(11) 0.3323(9) 0.9370(8) 0.012(4) Uani 1 1 d U . .
O11 O 0.2616(11) 0.4793(8) 0.6095(8) 0.011(4) Uani 1 1 d U . .
O12 O -0.1409(12) 0.0583(9) 0.7057(9) 0.014(4) Uani 1 1 d U . .
O13 O 0.4173(12) 0.2416(9) 0.4997(10) 0.022(5) Uani 1 1 d U . .
O14 O 0.6495(14) 0.2331(11) 0.5593(11) 0.034(6) Uani 1 1 d U . .
O15 O 0.4525(15) 0.1099(11) 0.5313(11) 0.035(6) Uani 1 1 d U . .
O16 O 0.5186(12) 0.3110(9) 0.6429(9) 0.014(4) Uani 1 1 d . . .
O17 O -0.0251(13) 0.4911(9) 0.9041(9) 0.021(5) Uani 1 1 d . . .
O18 O 0.2388(13) 0.2697(9) 0.9536(9) 0.020(5) Uani 1 1 d U . .
O19 O 0.0549(12) 0.2005(9) 0.4539(9) 0.018(4) Uani 1 1 d U . .
O20 O -0.0835(13) 0.3397(10) 1.0168(9) 0.022(5) Uani 1 1 d U . .
O21 O 0.1352(12) 0.2054(9) 0.8327(9) 0.016(4) Uani 1 1 d U . .
O22 O 0.1608(12) 0.2939(9) 0.6499(10) 0.020(5) Uani 1 1 d U . .
O23 O 0.3404(12) 0.3567(9) 0.5611(9) 0.015(4) Uiso 1 1 d . . .
O24 O -0.3413(13) 0.4047(9) 0.9643(10) 0.021(5) Uani 1 1 d . . .
O25 O 0.3415(12) 0.2671(9) 0.8156(9) 0.018(4) Uani 1 1 d U . .
O26 O 0.3691(14) 0.4696(10) 0.4886(10) 0.029(5) Uani 1 1 d U . .
O27 O -0.2624(12) 0.3027(9) 0.8680(9) 0.016(4) Uani 1 1 d U . .
O28 O 0.5374(12) 0.1793(9) 0.5553(9) 0.015(4) Uani 1 1 d U . .
O29 O 0.2809(12) 0.4125(9) 0.4621(9) 0.018(4) Uiso 1 1 d . . .
O30 O -0.2903(12) 0.2745(9) 1.0004(9) 0.015(4) Uani 1 1 d U . .
O31 O -0.0139(11) 0.3143(8) 0.7333(8) 0.005(3) Uani 1 1 d U . .
O32 O -0.1977(12) 0.5688(8) 0.6750(8) 0.013(4) Uani 1 1 d U . .
O33 O 0.3203(12) 0.1582(9) 1.0081(9) 0.015(4) Uani 1 1 d U . .
O34 O -0.0983(13) -0.0450(10) 0.6445(10) 0.023(5) Uiso 1 1 d . . .
O35 O 0.1781(12) 0.5252(10) 0.7269(9) 0.023(5) Uani 1 1 d . . .
O36 O 0.2047(14) 0.5398(10) 0.4986(10) 0.027(5) Uani 1 1 d U . .
O37 O 0.5206(13) 0.3136(9) 0.5225(9) 0.017(5) Uani 1 1 d . . .
O38 O -0.0035(12) 0.4697(9) 0.7813(9) 0.020(5) Uani 1 1 d . . .
O39 O -0.0388(12) 0.2438(9) 0.6680(8) 0.013(4) Uiso 1 1 d . . .
O40 O 0.3406(12) 0.3580(9) 0.6803(9) 0.016(4) Uani 1 1 d U . .
O41 O 0.4018(11) 0.1583(8) 0.7674(9) 0.013(4) Uani 1 1 d U . .
O42 O -0.0908(14) 0.0432(10) 0.8057(10) 0.027(5) Uani 1 1 d U . .
O43 O 0.1931(14) 0.1563(11) 0.4810(9) 0.031(6) Uani 1 1 d . . .
O44 O 0.4391(12) 0.3586(10) 0.4374(10) 0.021(5) Uani 1 1 d U . .
O45 O 0.5495(13) 0.1758(9) 0.6710(10) 0.024(5) Uani 1 1 d U . .
O46 O 0.1779(13) 0.3990(9) 0.9237(9) 0.021(5) Uani 1 1 d . . .
O47 O 0.2264(13) 0.0950(10) 1.0005(10) 0.023(5) Uani 1 1 d . . .
O48 O 0.0621(11) 0.3329(9) 0.8012(9) 0.014(4) Uani 1 1 d U . .
O49 O 0.1833(12) 0.3050(9) 0.8510(9) 0.019(4) Uani 1 1 d U . .
O50 O -0.2967(12) 0.5089(9) 0.9334(10) 0.020(5) Uani 1 1 d . . .
O51 O -0.1633(12) 0.3152(9) 0.7490(9) 0.015(4) Uiso 1 1 d . . .
O52 O -0.2043(11) 0.4177(8) 0.8375(9) 0.011(4) Uani 1 1 d . . .
O53 O 0.2234(14) 0.0207(10) 0.7147(11) 0.029(5) Uani 1 1 d U . .
O54 O 0.0395(11) 0.3577(8) 0.9226(8) 0.010(4) Uani 1 1 d U . .
O55 O 0.2511(13) 0.4073(10) 0.7936(9) 0.024(5) Uani 1 1 d U . .
O56 O -0.1407(12) 0.1826(9) 0.6719(10) 0.020(5) Uani 1 1 d U . .
O57 O 0.2412(13) 0.0265(9) 0.4835(9) 0.019(4) Uani 1 1 d U . .
O58 O -0.1570(13) 0.5410(9) 0.7927(9) 0.020(4) Uiso 1 1 d . . .
O59 O 0.5103(13) 0.3079(10) 0.8494(10) 0.023(5) Uani 1 1 d . . .
O60 O 0.5092(13) 0.2209(9) 0.7810(9) 0.019(4) Uani 1 1 d U . .
O61 O 0.4373(12) 0.3547(9) 0.7540(9) 0.017(4) Uani 1 1 d . . .
O62 O -0.0917(12) 0.2127(10) 0.5387(10) 0.025(5) Uani 1 1 d . . .
O63 O -0.4449(14) 0.5306(10) 0.9125(10) 0.029(5) Uiso 1 1 d . . .
O64 O 0.1312(12) 0.2153(9) 0.9561(9) 0.018(4) Uani 1 1 d U . .
O65 O 0.3067(12) 0.1595(9) 0.8926(9) 0.013(4) Uani 1 1 d . . .
O66 O 0.3575(14) 0.3073(11) 0.3901(10) 0.030(5) Uani 1 1 d . . .
O67 O 0.4517(12) 0.4201(10) 0.5724(9) 0.021(5) Uani 1 1 d U . .
O68 O -0.1651(14) 0.3146(10) 0.6089(10) 0.032(6) Uani 1 1 d . . .
O69 O -0.0026(12) 0.2857(9) 0.5364(9) 0.014(4) Uiso 1 1 d . . .
O70 O 0.0836(13) 0.0695(9) 0.4924(9) 0.022(5) Uani 1 1 d . . .
O71 O -0.3765(12) 0.3466(10) 1.1036(9) 0.022(5) Uani 1 1 d . . .
O72 O -0.2667(14) 0.4215(10) 1.0298(11) 0.030(5) Uani 1 1 d . . .
O73 O -0.1428(12) 0.4676(9) 1.0142(10) 0.022(5) Uani 1 1 d . . .
O74 O 0.0617(13) 0.0439(10) 0.7940(10) 0.026(5) Uani 1 1 d . . .
O75 O -0.3213(13) 0.3523(9) 0.7518(10) 0.023(5) Uani 1 1 d U . .
O76 O 0.3540(13) 0.4637(9) 0.6863(9) 0.020(5) Uani 1 1 d U . .
O77 O 0.4392(13) 0.1106(9) 0.6559(9) 0.021(5) Uani 1 1 d . . .
O78 O 0.2711(13) 0.1456(10) 0.5585(10) 0.026(5) Uani 1 1 d . . .
O79 O 0.1522(13) 0.0606(10) 0.6063(9) 0.022(5) Uiso 1 1 d . . .
O80 O -0.2394(12) 0.4491(9) 0.7272(9) 0.018(4) Uani 1 1 d U . .
O81 O 0.3835(13) 0.0508(12) 0.9580(10) 0.030(5) Uani 1 1 d . . .
O82 O -0.2416(13) 0.1315(11) 0.8033(10) 0.029(5) Uani 1 1 d . . .
O83 O 0.4177(13) 0.2507(9) 0.6288(9) 0.019(4) Uani 1 1 d U . .
O84 O 0.3032(12) 0.0080(9) 0.5828(10) 0.022(5) Uani 1 1 d . . .
O85 O -0.3029(13) 0.5331(10) 0.8101(10) 0.024(5) Uani 1 1 d U . .
O86 O 0.0040(12) 0.0693(9) 0.6877(9) 0.019(4) Uani 1 1 d U . .
O87 O -0.2211(13) 0.1683(9) 0.9297(10) 0.025(5) Uani 1 1 d . . .
O88 O -0.0220(14) -0.0454(10) 0.7299(10) 0.026(5) Uani 1 1 d U . .
O89 O 0.2989(12) 0.1000(9) 0.7544(9) 0.016(4) Uani 1 1 d U . .
O90 O 0.5151(14) 0.0588(12) 0.7507(10) 0.035(6) Uani 1 1 d . . .
O91 O 0.0536(13) -0.0226(10) 0.5986(10) 0.024(5) Uani 1 1 d U . .
O92 O 0.3793(14) 0.0323(10) 0.8457(9) 0.027(5) Uani 1 1 d . . .
O93 O 0.1706(13) 0.4230(10) 0.5858(9) 0.021(5) Uani 1 1 d U . .
O94 O 0.5155(13) 0.4361(10) 0.6573(10) 0.026(5) Uani 1 1 d U . .
O95 O 0.1411(14) 0.2915(10) 0.4322(10) 0.027(5) Uiso 1 1 d . . .
O96 O 0.2111(13) -0.0664(10) 0.5955(10) 0.028(5) Uani 1 1 d . . .
O97 O 0.0345(13) 0.1839(10) 0.7715(10) 0.025(5) Uani 1 1 d U . .
O98 O 0.2162(14) 0.0752(11) 0.8928(11) 0.034(6) Uani 1 1 d . . .
O99 O -0.1239(13) 0.4349(10) 0.9009(9) 0.022(5) Uani 1 1 d U . .
O100 O 0.0499(16) 0.5282(12) 0.6524(12) 0.039(6) Uiso 1 1 d . . .
O101 O 0.0240(15) -0.0744(11) 0.8478(11) 0.034(5) Uiso 1 1 d . . .
O102 O 0.4286(15) -0.0137(11) 0.7282(11) 0.038(6) Uiso 1 1 d . . .
O103 O 0.3195(13) 0.1988(11) 0.6154(10) 0.029(5) Uani 1 1 d . . .
O104 O 0.0179(17) 0.5035(13) 0.5834(13) 0.050(7) Uiso 1 1 d . . .
O105 O 0.1810(13) -0.0713(11) 0.4830(11) 0.032(5) Uani 1 1 d . . .
O106 O 0.3618(15) 0.0862(11) 0.4499(11) 0.034(6) Uani 1 1 d . . .
O107 O 0.4277(15) 0.2150(12) 0.9082(11) 0.036(6) Uani 1 1 d . . .
O108 O 0.4915(13) 0.1079(10) 0.8586(10) 0.025(5) Uani 1 1 d U . .
O109 O 0.2924(15) -0.0305(11) 0.9679(11) 0.035(6) Uani 1 1 d U . .
O110 O -0.0631(14) 0.0800(11) 0.5790(11) 0.034(6) Uani 1 1 d . . .
O111 O -0.1741(13) 0.5615(10) 0.9126(10) 0.025(5) Uani 1 1 d U . .
O112 O -0.0534(15) 0.2010(11) 1.0685(11) 0.042(6) Uani 1 1 d . . .
O113 O 0.5353(15) 0.4329(11) 0.4316(11) 0.033(5) Uiso 1 1 d . . .
O114 O 0.0074(14) 0.4150(11) 1.0285(10) 0.032(6) Uani 1 1 d . . .
O115 O 0.1544(15) 0.1996(9) 1.0739(10) 0.028(6) Uani 1 1 d . . .
O116 O -0.0401(17) 0.1366(11) 0.4405(12) 0.043(7) Uani 1 1 d . . .
O117 O 0.2560(14) 0.2890(10) 0.5204(9) 0.025(5) Uani 1 1 d . . .
O118 O 0.1821(13) 0.1598(10) 0.6836(10) 0.025(5) Uani 1 1 d U . .
O119 O 0.1767(13) 0.4042(10) 0.7099(9) 0.021(5) Uani 1 1 d U . .
O120 O 0.2969(14) -0.1035(12) 0.6890(11) 0.039(6) Uani 1 1 d . . .
O121 O 0.1322(13) 0.2348(10) 0.5682(10) 0.023(5) Uani 1 1 d U . .
O122 O 0.1271(13) -0.0462(9) 0.7175(9) 0.020(4) Uiso 1 1 d . . .
O123 O -0.2090(15) 0.2892(12) 1.0662(11) 0.036(6) Uani 1 1 d U . .
O124 O 0.6358(14) 0.0961(10) 0.7597(11) 0.032(5) Uani 1 1 d U . .
O125 O -0.0114(13) 0.2609(10) 0.9288(10) 0.025(5) Uani 1 1 d . . .
O126 O -0.3522(12) 0.4242(9) 0.8425(9) 0.016(4) Uiso 1 1 d . . .
O127 O 0.000(3) 0.6065(16) 0.581(2) 0.14(2) Uani 1 1 d . . .
N1 N 0.0188(17) 0.5453(13) 0.6064(14) 0.031(6) Uani 1 1 d U . .

loop_
_atom_site_aniso_label
_atom_site_aniso_U_11
_atom_site_aniso_U_22
_atom_site_aniso_U_33
_atom_site_aniso_U_23
_atom_site_aniso_U_13
_atom_site_aniso_U_12
W1 0.0078(7) 0.0168(6) 0.0181(6) -0.0007(5) -0.0024(5) -0.0049(5)
W2 0.0135(7) 0.0179(6) 0.0199(6) 0.0006(5) 0.0014(5) -0.0098(5)
W3 0.0081(7) 0.0165(6) 0.0181(6) -0.0015(5) -0.0027(5) -0.0037(5)
W4 0.0121(7) 0.0185(6) 0.0230(6) -0.0033(5) -0.0001(5) -0.0089(5)
W5 0.0066(7) 0.0200(6) 0.0200(6) -0.0035(5) -0.0008(5) -0.0054(5)
W6 0.0092(7) 0.0270(7) 0.0189(6) 0.0005(5) -0.0005(5) -0.0096(5)
W7 0.0104(7) 0.0254(7) 0.0180(6) -0.0020(5) -0.0009(5) -0.0084(5)
W8 0.0117(7) 0.0216(6) 0.0181(6) -0.0006(5) -0.0021(5) -0.0092(5)
W9 0.0209(8) 0.0157(6) 0.0243(7) 0.0022(5) -0.0077(6) -0.0077(5)
W10 0.0070(7) 0.0207(6) 0.0217(6) -0.0043(5) -0.0007(5) -0.0037(5)
W11 0.0094(7) 0.0189(6) 0.0243(7) -0.0024(5) -0.0059(6) -0.0014(5)
W12 0.0155(7) 0.0206(7) 0.0290(7) -0.0090(5) -0.0039(6) -0.0053(5)
W13 0.0094(7) 0.0210(6) 0.0233(6) -0.0060(5) -0.0032(5) -0.0037(5)
W14 0.0140(7) 0.0214(7) 0.0218(6) -0.0043(5) -0.0044(6) -0.0076(5)
W15 0.0145(7) 0.0221(7) 0.0240(7) 0.0011(5) -0.0098(6) -0.0039(5)
W16 0.0132(7) 0.0215(7) 0.0188(6) 0.0033(5) -0.0016(5) -0.0072(5)
W17 0.0104(7) 0.0269(7) 0.0162(6) -0.0027(5) 0.0038(5) -0.0093(6)
W18 0.0058(6) 0.0151(6) 0.0180(6) -0.0013(5) -0.0010(5) -0.0052(5)
W19 0.0083(7) 0.0178(6) 0.0185(6) -0.0004(5) -0.0010(5) -0.0047(5)
W20 0.0069(7) 0.0213(6) 0.0223(6) -0.0025(5) -0.0034(5) -0.0063(5)
W21 0.0100(7) 0.0194(6) 0.0230(6) -0.0031(5) -0.0054(5) -0.0045(5)
W22 0.0108(7) 0.0241(7) 0.0189(6) -0.0071(5) -0.0008(5) -0.0052(5)
W23 0.0104(7) 0.0207(6) 0.0196(6) -0.0028(5) 0.0003(5) -0.0076(5)
W24 0.0075(7) 0.0161(6) 0.0183(6) -0.0011(5) -0.0026(5) -0.0041(5)
W25 0.0118(7) 0.0168(6) 0.0295(7) -0.0041(5) -0.0066(6) -0.0025(5)
W26 0.0108(7) 0.0162(6) 0.0201(6) -0.0020(5) -0.0048(5) -0.0038(5)
W27 0.0086(7) 0.0212(6) 0.0172(6) 0.0022(5) -0.0024(5) -0.0076(5)
W28 0.0178(8) 0.0179(6) 0.0272(7) 0.0014(5) -0.0092(6) -0.0053(5)
W29 0.0073(7) 0.0184(6) 0.0193(6) -0.0038(5) -0.0011(5) -0.0053(5)
W30 0.0076(7) 0.0211(6) 0.0226(6) -0.0039(5) -0.0027(5) -0.0037(5)
W31 0.0101(7) 0.0265(7) 0.0250(7) -0.0099(5) 0.0006(6) -0.0066(5)
W32 0.0135(7) 0.0210(6) 0.0180(6) 0.0010(5) -0.0041(5) -0.0058(5)
W33 0.0148(7) 0.0182(6) 0.0253(7) -0.0052(5) -0.0024(6) -0.0080(5)
W34 0.0111(7) 0.0234(7) 0.0203(6) -0.0072(5) 0.0005(5) -0.0063(5)
W35 0.0161(8) 0.0185(7) 0.0300(7) -0.0063(5) -0.0079(6) -0.0004(5)
Nd1 0.0067(9) 0.0173(8) 0.0178(8) -0.0008(6) 0.0004(7) -0.0067(7)
Nd2 0.0119(9) 0.0170(8) 0.0233(9) -0.0014(6) -0.0049(7) -0.0042(7)
Se1 0.0112(16) 0.0121(14) 0.0183(14) 0.0033(11) -0.0060(13) -0.0037(12)
Se2 0.0064(16) 0.0168(15) 0.0158(14) 0.0006(11) -0.0019(12) -0.0039(12)
Se3 0.0102(16) 0.0124(14) 0.0142(14) 0.0030(11) -0.0029(12) -0.0056(12)
Se4 0.0086(16) 0.0109(14) 0.0205(15) 0.0005(11) -0.0031(13) -0.0020(12)
K1 0.037(6) 0.048(6) 0.054(6) -0.018(4) -0.020(5) 0.006(4)
K2 0.019(5) 0.073(7) 0.063(6) -0.011(5) -0.009(5) -0.010(4)
K3 0.051(7) 0.041(5) 0.097(8) -0.028(5) -0.039(6) -0.002(4)
K4 0.034(6) 0.062(6) 0.044(5) -0.011(4) -0.007(4) -0.012(4)
K5 0.013(5) 0.059(6) 0.037(5) -0.009(4) 0.004(4) -0.004(4)
K6 0.026(5) 0.047(5) 0.032(4) -0.001(3) -0.004(4) -0.020(4)
K7 0.034(5) 0.036(4) 0.032(4) -0.010(3) -0.005(4) -0.012(4)
Na1 0.077(13) 0.048(9) 0.040(8) 0.022(7) -0.038(9) -0.048(9)
Na2 0.012(8) 0.065(10) 0.029(7) -0.009(7) 0.003(6) -0.014(7)
Na3 0.017(11) 0.103(17) 0.131(19) -0.046(14) -0.016(12) 0.010(10)
Na4 0.12(2) 0.051(11) 0.078(13) -0.020(9) 0.060(12) -0.061(13)
O1W 0.033(16) 0.036(14) 0.020(12) 0.006(10) -0.003(11) -0.009(11)
O2W 0.07(2) 0.048(17) 0.064(19) -0.005(13) -0.060(19) -0.009(15)
O3W 0.014(13) 0.054(15) 0.014(11) 0.002(10) -0.003(10) -0.016(11)
O4W 0.068(12) 0.050(11) 0.068(11) -0.004(8) -0.008(8) -0.028(9)
O5W 0.015(14) 0.042(15) 0.036(14) 0.006(11) -0.011(12) 0.002(11)
O18W 0.012(17) 0.16(3) 0.019(15) 0.028(16) -0.002(13) 0.006(18)
O19W 0.05(2) 0.10(2) 0.039(17) -0.046(16) -0.021(16) 0.008(17)
O20W 0.025(17) 0.061(18) 0.055(17) -0.021(13) -0.018(14) -0.002(13)
O21W 0.033(17) 0.08(2) 0.019(12) -0.018(12) 0.014(11) -0.036(15)
O22W 0.12(3) 0.060(19) 0.033(15) 0.006(13) -0.049(19) -0.035(19)
O1 0.033(14) 0.023(11) 0.017(10) -0.002(8) -0.009(10) -0.020(10)
O3 0.011(13) 0.030(13) 0.047(14) -0.022(11) 0.011(11) -0.012(10)
O4 0.019(9) 0.021(8) 0.015(8) -0.010(6) 0.002(7) 0.001(7)
O6 0.026(9) 0.014(8) 0.020(8) 0.001(6) -0.008(7) -0.009(7)
O8 0.015(14) 0.038(14) 0.029(13) -0.001(10) -0.003(11) 0.001(10)
O9 0.015(9) 0.013(8) 0.024(8) 0.001(6) 0.001(7) -0.002(6)
O10 0.012(4) 0.012(4) 0.012(4) -0.0021(12) -0.0038(15) -0.0035(14)
O11 0.006(8) 0.015(7) 0.008(7) -0.004(6) -0.004(6) 0.002(6)
O12 0.014(4) 0.014(4) 0.014(4) -0.0026(13) -0.0043(16) -0.0043(15)
O13 0.013(8) 0.019(8) 0.041(9) -0.001(7) -0.018(7) -0.004(6)
O14 0.025(9) 0.044(9) 0.038(9) -0.016(7) -0.002(7) -0.017(7)
O15 0.042(10) 0.038(9) 0.032(9) -0.022(7) -0.008(7) -0.010(7)
O16 0.014(12) 0.017(10) 0.015(10) -0.004(8) -0.013(9) 0.000(8)
O17 0.024(13) 0.016(11) 0.025(11) -0.017(9) -0.002(10) -0.004(9)
O18 0.027(9) 0.024(8) 0.018(8) -0.013(6) -0.009(7) -0.007(7)
O19 0.018(4) 0.018(4) 0.018(4) -0.0033(13) -0.0058(16) -0.0049(15)
O20 0.014(9) 0.026(8) 0.019(8) -0.007(6) 0.000(7) -0.002(7)
O21 0.011(8) 0.012(7) 0.017(8) -0.003(6) 0.000(6) 0.000(6)
O22 0.010(8) 0.024(8) 0.025(8) -0.007(6) -0.002(7) -0.005(7)
O24 0.021(13) 0.014(11) 0.027(11) 0.004(8) -0.012(10) -0.005(9)
O25 0.015(8) 0.015(8) 0.020(8) 0.006(6) -0.008(7) -0.005(6)
O26 0.027(9) 0.028(8) 0.038(9) -0.004(7) -0.003(7) -0.022(7)
O27 0.013(8) 0.013(7) 0.011(7) 0.006(6) -0.001(6) -0.002(6)
O28 0.017(8) 0.010(7) 0.013(7) -0.006(6) -0.006(6) 0.006(6)
O30 0.019(8) 0.015(7) 0.014(7) -0.004(6) -0.001(6) -0.012(6)
O31 0.006(4) 0.005(4) 0.005(4) -0.0013(12) -0.0017(14) -0.0013(14)
O32 0.012(8) 0.006(7) 0.012(7) -0.001(6) 0.002(6) 0.001(6)
O33 0.011(8) 0.012(7) 0.017(8) -0.005(6) -0.004(6) 0.004(6)
O35 0.009(12) 0.037(13) 0.016(11) 0.010(9) -0.005(9) -0.008(10)
O36 0.026(9) 0.025(8) 0.028(8) 0.004(7) -0.016(7) -0.004(7)
O37 0.034(14) 0.008(10) 0.014(10) 0.007(7) -0.013(10) -0.012(9)
O38 0.014(12) 0.009(10) 0.025(11) 0.004(8) 0.003(9) -0.006(9)
O40 0.016(4) 0.016(4) 0.016(4) -0.0031(13) -0.0051(16) -0.0045(15)
O41 0.009(8) 0.008(7) 0.023(8) -0.009(6) -0.005(6) 0.001(6)
O42 0.029(9) 0.018(8) 0.029(8) 0.010(6) -0.011(7) -0.011(7)
O43 0.034(16) 0.060(16) 0.012(10) -0.014(10) 0.004(10) -0.035(13)
O44 0.017(9) 0.031(8) 0.026(8) -0.018(6) 0.000(7) -0.015(7)
O45 0.020(9) 0.017(8) 0.032(8) -0.001(6) -0.010(7) -0.004(7)
O46 0.021(13) 0.015(11) 0.021(11) 0.001(8) 0.001(10) -0.007(9)
O47 0.022(14) 0.025(12) 0.022(11) -0.006(9) -0.002(10) -0.010(10)
O48 0.009(8) 0.017(8) 0.020(8) 0.003(6) -0.008(6) -0.009(6)
O49 0.018(9) 0.020(8) 0.011(7) 0.004(6) -0.003(6) -0.007(7)
O50 0.016(12) 0.009(10) 0.036(12) -0.011(9) -0.005(10) -0.001(9)
O52 0.004(11) 0.002(9) 0.022(10) 0.001(7) -0.004(9) -0.001(7)
O53 0.023(9) 0.031(9) 0.036(9) -0.009(7) -0.015(7) -0.003(7)
O54 0.010(4) 0.010(4) 0.011(4) -0.0022(12) -0.0033(15) -0.0031(14)
O55 0.023(9) 0.030(8) 0.017(8) 0.005(6) -0.011(7) -0.009(7)
O56 0.010(8) 0.022(8) 0.028(8) -0.001(6) -0.004(7) -0.008(7)
O57 0.019(4) 0.020(4) 0.020(4) -0.0039(13) -0.0063(17) -0.0053(15)
O59 0.016(13) 0.024(12) 0.021(11) 0.003(9) -0.010(10) 0.000(9)
O60 0.021(9) 0.017(8) 0.009(7) -0.001(6) 0.002(6) -0.002(7)
O61 0.015(12) 0.012(10) 0.024(11) -0.005(8) -0.011(10) 0.002(8)
O62 0.009(12) 0.033(13) 0.031(12) -0.003(10) -0.007(10) -0.006(10)
O64 0.017(8) 0.010(7) 0.021(8) 0.007(6) -0.008(7) -0.003(6)
O65 0.021(12) 0.011(10) 0.015(10) -0.001(7) -0.009(9) -0.009(9)
O66 0.030(15) 0.043(14) 0.015(11) 0.001(9) -0.005(11) -0.016(12)
O67 0.009(8) 0.033(8) 0.017(8) 0.005(6) -0.006(6) -0.008(7)
O68 0.039(16) 0.031(13) 0.034(13) -0.019(10) -0.001(12) -0.021(11)
O70 0.031(14) 0.020(11) 0.014(10) -0.002(8) 0.005(10) -0.019(10)
O71 0.008(12) 0.028(12) 0.018(11) -0.003(9) 0.007(9) -0.005(9)
O72 0.021(14) 0.029(13) 0.034(13) -0.012(10) 0.000(11) -0.004(10)
O73 0.016(13) 0.005(10) 0.048(14) -0.002(9) -0.015(11) -0.003(9)
O74 0.025(14) 0.023(12) 0.030(12) -0.007(9) -0.008(11) -0.006(10)
O75 0.024(9) 0.021(8) 0.032(8) -0.018(6) -0.007(7) -0.007(7)
O76 0.029(9) 0.017(8) 0.023(8) -0.002(6) -0.009(7) -0.014(7)
O77 0.023(13) 0.016(11) 0.020(11) 0.005(8) -0.008(10) -0.007(9)
O78 0.022(14) 0.032(13) 0.024(12) -0.005(9) 0.002(10) -0.016(10)
O80 0.010(8) 0.018(8) 0.022(8) -0.013(6) 0.004(6) 0.000(6)
O81 0.009(13) 0.059(16) 0.013(11) -0.002(10) 0.001(10) -0.009(11)
O82 0.020(14) 0.037(13) 0.036(13) -0.008(10) 0.003(11) -0.024(11)
O83 0.019(4) 0.020(4) 0.020(4) -0.0036(13) -0.0061(17) -0.0054(16)
O84 0.005(12) 0.016(11) 0.037(12) -0.012(9) 0.007(10) -0.003(9)
O85 0.017(9) 0.029(8) 0.020(8) -0.005(6) -0.004(7) -0.001(7)
O86 0.016(8) 0.019(8) 0.027(8) -0.005(6) -0.003(7) -0.015(7)
O87 0.028(14) 0.009(10) 0.029(12) 0.005(8) 0.000(11) -0.011(10)
O88 0.028(9) 0.019(8) 0.029(8) 0.006(6) -0.010(7) -0.013(7)
O89 0.016(4) 0.016(4) 0.016(4) -0.0033(13) -0.0052(16) -0.0043(15)
O90 0.015(14) 0.058(16) 0.018(12) 0.019(10) -0.011(10) -0.009(11)
O91 0.019(9) 0.021(8) 0.029(8) -0.009(6) -0.007(7) 0.000(7)
O92 0.024(14) 0.035(13) 0.010(10) -0.011(9) 0.004(10) 0.000(10)
O93 0.015(9) 0.034(8) 0.020(8) -0.001(6) -0.006(7) -0.016(7)
O94 0.018(9) 0.030(9) 0.029(8) -0.004(7) -0.002(7) -0.013(7)
O96 0.017(14) 0.023(12) 0.032(13) -0.014(9) 0.005(11) -0.001(10)
O97 0.019(9) 0.032(9) 0.021(8) 0.000(6) -0.003(7) -0.011(7)
O98 0.026(15) 0.032(14) 0.036(13) -0.016(10) 0.007(11) -0.010(11)
O99 0.023(9) 0.027(8) 0.025(8) -0.012(6) -0.005(7) -0.016(7)
O103 0.014(13) 0.038(14) 0.028(12) -0.015(10) 0.003(10) -0.002(10)
O105 0.012(13) 0.030(13) 0.047(15) -0.017(11) -0.008(12) 0.008(10)
O106 0.047(17) 0.028(13) 0.041(14) 0.002(10) -0.026(13) -0.019(12)
O107 0.030(16) 0.050(16) 0.026(13) -0.003(11) -0.005(12) -0.014(12)
O108 0.018(9) 0.022(8) 0.023(8) -0.005(6) 0.001(7) -0.002(7)
O109 0.037(10) 0.027(9) 0.045(9) -0.009(7) -0.004(7) -0.020(7)
O110 0.025(15) 0.045(15) 0.030(13) 0.015(11) -0.021(12) -0.011(12)
O111 0.018(9) 0.024(8) 0.030(8) -0.003(7) -0.009(7) -0.003(7)
O112 0.029(16) 0.031(14) 0.034(14) 0.006(10) 0.003(12) 0.005(11)
O114 0.034(16) 0.034(13) 0.017(11) -0.016(9) 0.017(11) -0.015(11)
O115 0.058(18) 0.009(10) 0.026(12) 0.004(8) -0.034(12) -0.005(10)
O116 0.06(2) 0.035(15) 0.048(16) -0.021(12) -0.023(15) -0.013(13)
O117 0.028(15) 0.034(13) 0.012(10) -0.001(9) -0.007(10) -0.010(11)
O118 0.023(9) 0.036(9) 0.026(8) -0.007(7) -0.008(7) -0.017(7)
O119 0.016(9) 0.031(8) 0.017(8) -0.002(6) -0.004(7) -0.010(7)
O120 0.022(15) 0.071(18) 0.032(13) -0.035(12) 0.004(12) -0.017(13)
O121 0.016(9) 0.027(8) 0.030(8) -0.005(6) -0.012(7) -0.005(7)
O123 0.024(9) 0.056(10) 0.031(9) -0.005(7) -0.012(7) -0.013(7)
O124 0.029(10) 0.025(9) 0.037(9) -0.005(7) -0.015(7) 0.001(7)
O125 0.014(13) 0.033(13) 0.028(12) 0.005(9) -0.012(10) -0.008(10)
O127 0.24(6) 0.03(2) 0.21(5) 0.02(2) -0.17(5) -0.05(3)
N1 0.023(10) 0.028(10) 0.038(10) 0.000(8) -0.004(8) -0.015(8)

loop_
_atom_type_symbol
_atom_type_description
_atom_type_scat_dispersion_real
_atom_type_scat_dispersion_imag
_atom_type_scat_source
O O 0.0106 0.0060 'International Tables Vol C Tables 4.2.6.8 and 6.1.1.4'
H H 0.0000 0.0000 'International Tables Vol C Tables 4.2.6.8 and 6.1.1.4'
Se Se -0.0929 2.2259 'International Tables Vol C Tables 4.2.6.8 and 6.1.1.4'
W W -0.8490 6.8722 'International Tables Vol C Tables 4.2.6.8 and 6.1.1.4'
Nd Nd -0.1943 3.0179 'International Tables Vol C Tables 4.2.6.8 and 6.1.1.4'
K K 0.2009 0.2494 'International Tables Vol C Tables 4.2.6.8 and 6.1.1.4'
Na Na 0.0362 0.0249 'International Tables Vol C Tables 4.2.6.8 and 6.1.1.4'
N N 0.0061 0.0033 'International Tables Vol C Tables 4.2.6.8 and 6.1.1.4'

loop_
_geom_angle_atom_site_label_1
_geom_angle_atom_site_label_2
_geom_angle_atom_site_label_3
_geom_angle
_geom_angle_site_symmetry_1
_geom_angle_site_symmetry_3
_geom_angle_publ_flag
O35 W1 O119 107.5(10) . . ?
O35 W1 O55 95.8(9) . . ?
O119 W1 O55 95.4(8) . . ?
O35 W1 O11 97.1(8) . . ?
O119 W1 O11 91.2(8) . . ?
O55 W1 O11 163.0(9) . . ?
O35 W1 O76 99.6(8) . . ?
O119 W1 O76 152.9(9) . . ?
O55 W1 O76 82.7(8) . . ?
O11 W1 O76 84.3(7) . . ?
O35 W1 O40 167.9(8) . . ?
O119 W1 O40 84.3(8) . . ?
O55 W1 O40 80.3(8) . . ?
O11 W1 O40 84.8(7) . . ?
O76 W1 O40 68.7(7) . . ?
O35 W1 Na7 84.8(7) . . ?
O119 W1 Na7 132.5(7) . . ?
O55 W1 Na7 129.7(7) . . ?
O11 W1 Na7 41.3(6) . . ?
O76 W1 Na7 48.1(6) . . ?
O40 W1 Na7 88.9(6) . . ?
O35 W1 K7 39.6(6) . 2_567 ?
O119 W1 K7 102.0(7) . 2_567 ?
O55 W1 K7 56.9(7) . 2_567 ?
O11 W1 K7 136.7(5) . 2_567 ?
O76 W1 K7 99.5(5) . 2_567 ?
O40 W1 K7 137.0(5) . 2_567 ?
Na7 W1 K7 114.3(4) . 2_567 ?
O87 W2 O27 101.1(9) . . ?
O87 W2 O5 98.5(9) . . ?
O27 W2 O5 160.4(8) . . ?
O87 W2 O1 108.6(9) . . ?
O27 W2 O1 87.5(8) . . ?
O5 W2 O1 86.1(9) . . ?
O87 W2 O30 101.8(9) . . ?
O27 W2 O30 87.2(8) . . ?
O5 W2 O30 89.0(9) . . ?
O1 W2 O30 149.6(7) . . ?
O87 W2 O10 170.4(8) . . ?
O27 W2 O10 87.1(7) . . ?
O5 W2 O10 73.4(7) . . ?
O1 W2 O10 76.3(7) . . ?
O30 W2 O10 73.5(6) . . ?
O87 W2 K2 84.5(8) . . ?
O27 W2 K2 45.6(6) . . ?
O5 W2 K2 137.7(7) . . ?
O1 W2 K2 133.1(6) . . ?
O30 W2 K2 49.6(6) . . ?
O10 W2 K2 98.0(5) . . ?
O46 W3 O6 101.8(9) . . ?
O46 W3 O55 96.4(9) . . ?
O6 W3 O55 93.3(8) . . ?
O46 W3 O49 110.2(9) . . ?
O6 W3 O49 147.4(8) . . ?
O55 W3 O49 89.7(8) . . ?
O46 W3 O18 92.3(8) . . ?
O6 W3 O18 87.8(8) . . ?
O55 W3 O18 170.8(8) . . ?
O49 W3 O18 84.5(7) . . ?
O46 W3 O25 173.6(8) . . ?
O6 W3 O25 72.6(7) . . ?
O55 W3 O25 87.0(8) . . ?
O49 W3 O25 75.2(8) . . ?
O18 W3 O25 84.6(7) . . ?
O46 W3 K7 38.9(6) . 2_567 ?
O6 W3 K7 105.0(6) . 2_567 ?
O55 W3 K7 57.7(7) . 2_567 ?
O49 W3 K7 104.0(6) . 2_567 ?
O18 W3 K7 130.8(6) . 2_567 ?
O25 W3 K7 144.7(4) . 2_567 ?
O46 W3 K3 45.1(6) . . ?
O6 W3 K3 93.3(6) . . ?
O55 W3 K3 141.5(7) . . ?
O49 W3 K3 104.3(6) . . ?
O18 W3 K3 47.4(6) . . ?
O25 W3 K3 131.0(4) . . ?
K7 W3 K3 83.98(17) 2_567 . ?
O82 W4 O9 104.6(9) . . ?
O82 W4 O42 103.0(10) . . ?
O9 W4 O42 93.9(9) . . ?
O82 W4 O56 106.1(9) . . ?
O9 W4 O56 88.7(8) . . ?
O42 W4 O56 149.1(9) . . ?
O82 W4 O12 95.6(9) . . ?
O9 W4 O12 159.5(8) . . ?
O42 W4 O12 84.7(8) . . ?
O56 W4 O12 82.4(7) . . ?
O82 W4 K1 79.0(7) . . ?
O9 W4 K1 134.1(6) . . ?
O42 W4 K1 130.5(6) . . ?
O56 W4 K1 48.0(5) . . ?
O12 W4 K1 46.5(5) . . ?
O75 W5 O51 103.8(9) . . ?
O75 W5 O27 106.4(9) . . ?
O51 W5 O27 87.5(8) . . ?
O75 W5 O80 102.5(9) . . ?
O51 W5 O80 95.6(8) . . ?
O27 W5 O80 149.3(8) . . ?
O75 W5 O126 93.0(8) . . ?
O51 W5 O126 162.6(7) . . ?
O27 W5 O126 83.5(8) . . ?
O80 W5 O126 84.9(8) . . ?
O75 W5 O52 162.9(8) . . ?
O51 W5 O52 92.2(7) . . ?
O27 W5 O52 79.9(7) . . ?
O80 W5 O52 69.5(6) . . ?
O126 W5 O52 71.6(7) . . ?
O75 W5 K4 45.2(7) . . ?
O51 W5 K4 147.5(6) . . ?
O27 W5 K4 108.4(6) . . ?
O80 W5 K4 85.0(6) . . ?
O126 W5 K4 49.9(5) . . ?
O52 W5 K4 117.9(4) . . ?
O75 W5 K2 78.7(7) . . ?
O51 W5 K2 128.4(6) . . ?
O27 W5 K2 44.8(6) . . ?
O80 W5 K2 134.9(6) . . ?
O126 W5 K2 50.3(5) . . ?
O52 W5 K2 96.1(4) . . ?
K4 W5 K2 63.82(19) . . ?
O113 W6 O26 104.1(10) . . ?
O113 W6 O44 102.2(9) . . ?
O26 W6 O44 94.3(9) . . ?
O113 W6 O37 99.7(10) . . ?
O26 W6 O37 155.4(9) . . ?
O44 W6 O37 86.6(8) . . ?
O113 W6 O67 101.6(9) . . ?
O26 W6 O67 86.6(9) . . ?
O44 W6 O67 155.2(8) . . ?
O37 W6 O67 82.6(8) . . ?
O113 W6 O23 173.9(8) . . ?
O26 W6 O23 73.0(7) . . ?
O44 W6 O23 72.9(7) . . ?
O37 W6 O23 83.8(7) . . ?
O67 W6 O23 83.8(7) . . ?
O113 W6 Na7 95.5(8) . . ?
O26 W6 Na7 44.4(7) . . ?
O44 W6 Na7 138.2(7) . . ?
O37 W6 Na7 127.4(6) . . ?
O67 W6 Na7 45.0(7) . . ?
O23 W6 Na7 86.2(5) . . ?
O66 W7 O117 102.6(9) . . ?
O66 W7 O13 101.7(10) . . ?
O117 W7 O13 92.7(9) . . ?
O66 W7 O29 102.0(9) . . ?
O117 W7 O29 93.6(9) . . ?
O13 W7 O29 153.5(8) . . ?
O66 W7 O44 96.4(9) . . ?
O117 W7 O44 160.9(8) . . ?
O13 W7 O44 82.2(8) . . ?
O29 W7 O44 83.5(8) . . ?
O66 W7 O23 166.8(8) . . ?
O117 W7 O23 89.6(7) . . ?
O13 W7 O23 82.3(7) . . ?
O29 W7 O23 72.1(7) . . ?
O44 W7 O23 71.5(7) . . ?
O66 W7 K6 84.8(8) . . ?
O117 W7 K6 57.0(7) . . ?
O13 W7 K6 149.6(6) . . ?
O29 W7 K6 45.2(6) . . ?
O44 W7 K6 127.1(6) . . ?
O23 W7 K6 98.2(5) . . ?
O95 W8 O121 103.8(9) . . ?
O95 W8 O43 100.2(10) . . ?
O121 W8 O43 88.3(8) . . ?
O95 W8 O69 100.1(9) . . ?
O121 W8 O69 87.3(8) . . ?
O43 W8 O69 159.6(8) . . ?
O95 W8 O19 101.6(8) . . ?
O121 W8 O19 154.6(8) . . ?
O43 W8 O19 87.6(8) . . ?
O69 W8 O19 87.9(8) . . ?
O95 W8 O4 170.8(9) . . ?
O121 W8 O4 82.2(8) . . ?
O43 W8 O4 86.7(8) . . ?
O69 W8 O4 73.0(7) . . ?
O19 W8 O4 72.5(7) . . ?
O95 W8 K8 87.7(7) . . ?
O121 W8 K8 133.5(7) . . ?
O43 W8 K8 45.2(6) . . ?
O69 W8 K8 135.5(5) . . ?
O19 W8 K8 47.8(6) . . ?
O4 W8 K8 93.1(5) . . ?
O95 W8 K6 40.2(7) . . ?
O121 W8 K6 73.1(6) . . ?
O43 W8 K6 123.9(6) . . ?
O69 W8 K6 73.5(5) . . ?
O19 W8 K6 128.9(6) . . ?
O4 W8 K6 138.9(5) . . ?
K8 W8 K6 127.7(2) . . ?
O101 W9 O74 104.1(10) . . ?
O101 W9 O122 99.4(10) . . ?
O74 W9 O122 92.3(9) . . ?
O101 W9 O42 100.8(10) . . ?
O74 W9 O42 96.1(9) . . ?
O122 W9 O42 155.5(8) . . ?
O101 W9 O88 97.4(9) . . ?
O74 W9 O88 158.4(8) . . ?
O122 W9 O88 83.8(8) . . ?
O42 W9 O88 79.9(9) . . ?
O101 W9 O86 168.2(9) . . ?
O74 W9 O86 86.7(8) . . ?
O122 W9 O86 84.5(8) . . ?
O42 W9 O86 73.1(7) . . ?
O88 W9 O86 71.8(7) . . ?
O63 W10 O85 101.3(10) . . ?
O63 W10 O126 103.2(9) . . ?
O85 W10 O126 91.4(8) . . ?
O63 W10 O50 101.5(9) . . ?
O85 W10 O50 90.1(8) . . ?
O126 W10 O50 154.5(8) . . ?
O63 W10 O24 104.5(9) . . ?
O85 W10 O24 153.9(9) . . ?
O126 W10 O24 86.8(8) . . ?
O50 W10 O24 80.8(8) . . ?
O63 W10 O52 171.8(8) . . ?
O85 W10 O52 71.7(8) . . ?
O126 W10 O52 73.3(7) . . ?
O50 W10 O52 83.0(7) . . ?
O24 W10 O52 82.9(7) . . ?
O63 W10 K2 89.7(7) . . ?
O85 W10 K2 137.0(6) . . ?
O126 W10 K2 45.6(6) . . ?
O50 W10 K2 128.7(6) . . ?
O24 W10 K2 48.0(5) . . ?
O52 W10 K2 92.8(4) . . ?
O124 W11 O90 100.7(10) . . ?
O124 W11 O45 99.4(10) . . ?
O90 W11 O45 94.6(8) . . ?
O124 W11 O108 95.5(10) . . ?
O90 W11 O108 93.1(8) . . ?
O45 W11 O108 161.7(9) . . ?
O124 W11 O60 102.1(9) . . ?
O90 W11 O60 157.0(9) . . ?
O45 W11 O60 84.6(8) . . ?
O108 W11 O60 81.9(8) . . ?
O124 W11 O41 171.5(8) . . ?
O90 W11 O41 71.1(8) . . ?
O45 W11 O41 83.6(8) . . ?
O108 W11 O41 83.2(8) . . ?
O60 W11 O41 86.0(7) . . ?
O105 W12 O96 103.4(9) . . ?
O105 W12 O57 99.8(10) . . ?
O96 W12 O57 91.9(9) . . ?
O105 W12 O91 104.7(9) . . ?
O96 W12 O91 91.9(9) . . ?
O57 W12 O91 153.6(8) . . ?
O105 W12 O70 103.1(9) . . ?
O96 W12 O70 153.4(8) . . ?
O57 W12 O70 84.9(8) . . ?
O91 W12 O70 80.0(8) . . ?
O105 W12 K8 84.8(8) . . ?
O96 W12 K8 137.8(7) . . ?
O57 W12 K8 45.9(6) . . ?
O91 W12 K8 126.5(6) . . ?
O70 W12 K8 46.9(6) . . ?
O15 W13 O77 96.1(10) . . ?
O15 W13 O28 103.4(10) . . ?
O77 W13 O28 91.7(8) . . ?
O15 W13 O103 108.1(10) . . ?
O77 W13 O103 87.9(9) . . ?
O28 W13 O103 148.4(8) . . ?
O15 W13 O13 92.9(10) . . ?
O77 W13 O13 170.3(9) . . ?
O28 W13 O13 89.6(8) . . ?
O103 W13 O13 86.1(9) . . ?
O15 W13 O83 175.6(10) . . ?
O77 W13 O83 84.9(7) . . ?
O28 W13 O83 72.3(7) . . ?
O103 W13 O83 76.1(8) . . ?
O13 W13 O83 86.3(7) . . ?
O116 W14 O70 103.7(11) . . ?
O116 W14 O110 104.4(11) . . ?
O70 W14 O110 92.3(9) . . ?
O116 W14 O19 97.8(10) . . ?
O70 W14 O19 90.1(8) . . ?
O110 W14 O19 156.4(8) . . ?
O116 W14 O62 98.6(10) . . ?
O70 W14 O62 157.2(8) . . ?
O110 W14 O62 86.7(9) . . ?
O19 W14 O62 82.2(8) . . ?
O116 W14 O4 165.9(9) . . ?
O70 W14 O4 85.9(8) . . ?
O110 W14 O4 85.1(8) . . ?
O19 W14 O4 71.6(7) . . ?
O62 W14 O4 71.3(7) . . ?
O116 W14 K8 82.9(10) . . ?
O70 W14 K8 46.6(6) . . ?
O110 W14 K8 138.2(8) . . ?
O19 W14 K8 52.0(6) . . ?
O62 W14 K8 133.7(6) . . ?
O4 W14 K8 97.0(5) . . ?
O116 W14 K1 85.7(10) . . ?
O70 W14 K1 133.7(6) . . ?
O110 W14 K1 42.0(7) . . ?
O19 W14 K1 134.2(6) . . ?
O62 W14 K1 52.3(6) . . ?
O4 W14 K1 95.1(5) . . ?
K8 W14 K1 167.9(2) . . ?
O8 W15 O81 103.1(10) . . ?
O8 W15 O33 101.5(9) . . ?
O81 W15 O33 90.2(9) . . ?
O8 W15 O108 100.0(10) . . ?
O81 W15 O108 90.4(9) . . ?
O33 W15 O108 157.7(8) . . ?
O8 W15 O107 99.1(10) . . ?
O81 W15 O107 157.6(9) . . ?
O33 W15 O107 88.0(9) . . ?
O108 W15 O107 82.9(9) . . ?
O8 W15 O65 172.3(8) . . ?
O81 W15 O65 71.9(8) . . ?
O33 W15 O65 72.9(7) . . ?
O108 W15 O65 86.1(8) . . ?
O107 W15 O65 86.2(8) . . ?
O112 W16 O125 104.3(10) . . ?
O112 W16 O20 102.3(10) . . ?
O125 W16 O20 88.7(9) . . ?
O112 W16 O123 101.4(10) . . ?
O125 W16 O123 154.3(9) . . ?
O20 W16 O123 87.4(9) . . ?
O112 W16 O5 99.3(11) . . ?
O125 W16 O5 87.5(9) . . ?
O20 W16 O5 158.4(9) . . ?
O123 W16 O5 86.9(9) . . ?
O112 W16 O10 170.1(9) . . ?
O125 W16 O10 81.5(7) . . ?
O20 W16 O10 85.7(7) . . ?
O123 W16 O10 72.9(8) . . ?
O5 W16 O10 72.6(7) . . ?
O71 W17 O72 103.5(9) . . ?
O71 W17 O24 104.3(9) . . ?
O72 W17 O24 87.7(9) . . ?
O71 W17 O123 99.0(10) . . ?
O72 W17 O123 91.7(10) . . ?
O24 W17 O123 156.1(10) . . ?
O71 W17 O30 98.3(8) . . ?
O72 W17 O30 158.1(9) . . ?
O24 W17 O30 87.0(8) . . ?
O123 W17 O30 84.7(9) . . ?
O71 W17 O10 168.2(8) . . ?
O72 W17 O10 85.3(8) . . ?
O24 W17 O10 83.5(8) . . ?
O123 W17 O10 72.6(8) . . ?
O30 W17 O10 73.0(7) . . ?
O71 W17 K2 84.9(7) . . ?
O72 W17 K2 135.9(7) . . ?
O24 W17 K2 48.6(6) . . ?
O123 W17 K2 130.3(7) . . ?
O30 W17 K2 46.0(6) . . ?
O10 W17 K2 94.2(4) . . ?
O31 W18 O97 100.7(9) . . ?
O31 W18 O39 95.3(7) . . ?
O97 W18 O39 102.4(9) . . ?
O31 W18 O1 99.9(7) . . ?
O97 W18 O1 94.3(9) . . ?
O39 W18 O1 155.0(8) . . ?
O31 W18 O9 170.0(8) . . ?
O97 W18 O9 89.1(8) . . ?
O39 W18 O9 80.6(7) . . ?
O1 W18 O9 81.2(7) . . ?
O31 W18 O51 86.7(7) . . ?
O97 W18 O51 171.7(8) . . ?
O39 W18 O51 80.4(7) . . ?
O1 W18 O51 80.8(8) . . ?
O9 W18 O51 83.6(7) . . ?
O32 W19 O7 105.2(9) . . ?
O32 W19 O58 101.8(8) . . ?
O7 W19 O58 93.9(9) . . ?
O32 W19 O80 98.1(8) . . ?
O7 W19 O80 93.2(8) . . ?
O58 W19 O80 156.4(8) . . ?
O32 W19 O85 98.9(8) . . ?
O7 W19 O85 155.8(8) . . ?
O58 W19 O85 83.2(8) . . ?
O80 W19 O85 81.1(8) . . ?
O32 W19 O52 166.8(8) . . ?
O7 W19 O52 85.1(8) . . ?
O58 W19 O52 85.4(7) . . ?
O80 W19 O52 72.8(7) . . ?
O85 W19 O52 70.7(7) . . ?
O32 W19 Na6 50.5(6) . 2_566 ?
O7 W19 Na6 107.5(7) . 2_566 ?
O58 W19 Na6 51.3(6) . 2_566 ?
O80 W19 Na6 145.5(6) . 2_566 ?
O85 W19 Na6 89.5(6) . 2_566 ?
O52 W19 Na6 134.8(5) . 2_566 ?
O94 W20 O76 99.9(9) . . ?
O94 W20 O67 99.5(9) . . ?
O76 W20 O67 92.9(9) . . ?
O94 W20 O61 94.3(9) . . ?
O76 W20 O61 92.6(8) . . ?
O67 W20 O61 164.0(8) . . ?
O94 W20 O16 101.6(9) . . ?
O76 W20 O16 158.5(7) . . ?
O67 W20 O16 84.7(8) . . ?
O61 W20 O16 84.7(8) . . ?
O94 W20 O40 171.5(9) . . ?
O76 W20 O40 72.0(7) . . ?
O67 W20 O40 83.8(7) . . ?
O61 W20 O40 83.7(7) . . ?
O16 W20 O40 86.5(7) . . ?
O94 W20 Na7 88.7(8) . . ?
O76 W20 Na7 46.3(7) . . ?
O67 W20 Na7 50.4(7) . . ?
O61 W20 Na7 138.5(7) . . ?
O16 W20 Na7 135.1(6) . . ?
O40 W20 Na7 87.4(6) . . ?
O94 W20 K4 40.4(7) . 1_655 ?
O76 W20 K4 86.7(6) . 1_655 ?
O67 W20 K4 138.5(6) . 1_655 ?
O61 W20 K4 56.9(5) . 1_655 ?
O16 W20 K4 109.2(5) . 1_655 ?
O40 W20 K4 134.4(5) . 1_655 ?
Na7 W20 K4 106.6(4) . 1_655 ?
O94 W20 K5 32.7(7) . 2_666 ?
O76 W20 K5 132.1(6) . 2_666 ?
O67 W20 K5 90.5(6) . 2_666 ?
O61 W20 K5 96.9(6) . 2_666 ?
O16 W20 K5 69.4(5) . 2_666 ?
O40 W20 K5 155.7(5) . 2_666 ?
Na7 W20 K5 107.1(4) . 2_666 ?
K4 W20 K5 61.06(18) 1_655 2_666 ?
O59 W21 O60 105.0(10) . . ?
O59 W21 O107 97.6(9) . . ?
O60 W21 O107 89.4(9) . . ?
O59 W21 O61 95.0(8) . . ?
O60 W21 O61 93.2(8) . . ?
O107 W21 O61 166.0(9) . . ?
O59 W21 O6 98.1(9) . . ?
O60 W21 O6 156.9(8) . . ?
O107 W21 O6 88.3(9) . . ?
O61 W21 O6 84.0(8) . . ?
O59 W21 O25 169.8(9) . . ?
O60 W21 O25 85.0(8) . . ?
O107 W21 O25 84.2(8) . . ?
O61 W21 O25 82.4(7) . . ?
O6 W21 O25 71.9(7) . . ?
O59 W21 K4 43.2(6) . 1_655 ?
O60 W21 K4 115.0(6) . 1_655 ?
O107 W21 K4 136.5(7) . 1_655 ?
O61 W21 K4 53.7(5) . 1_655 ?
O6 W21 K4 81.6(5) . 1_655 ?
O25 W21 K4 130.8(5) . 1_655 ?
O114 W22 O54 106.0(9) . . ?
O114 W22 O20 104.5(9) . . ?
O54 W22 O20 85.6(8) . . ?
O114 W22 O17 104.8(9) . . ?
O54 W22 O17 94.9(8) . . ?
O20 W22 O17 149.3(8) . . ?
O114 W22 O73 94.6(9) . . ?
O54 W22 O73 158.7(8) . . ?
O20 W22 O73 84.2(8) . . ?
O17 W22 O73 84.6(8) . . ?
O114 W22 K7 45.0(7) . . ?
O54 W22 K7 147.7(6) . . ?
O20 W22 K7 89.0(6) . . ?
O17 W22 K7 105.6(5) . . ?
O73 W22 K7 50.7(6) . . ?
O114 W22 K7 75.0(7) . 2_567 ?
O54 W22 K7 81.9(6) . 2_567 ?
O20 W22 K7 166.8(6) . 2_567 ?
O17 W22 K7 37.4(6) . 2_567 ?
O73 W22 K7 109.0(5) . 2_567 ?
K7 W22 K7 99.26(14) . 2_567 ?
O2 W23 O38 104.7(10) . . ?
O2 W23 O17 95.2(9) . . ?
O38 W23 O17 97.0(9) . . ?
O2 W23 O58 104.2(9) . . ?
O38 W23 O58 93.6(9) . . ?
O17 W23 O58 154.8(8) . . ?
O2 W23 O111 95.1(10) . . ?
O38 W23 O111 160.1(8) . . ?
O17 W23 O111 79.5(8) . . ?
O58 W23 O111 82.8(8) . . ?
O2 W23 O99 165.2(8) . . ?
O38 W23 O99 87.2(8) . . ?
O17 W23 O99 74.3(7) . . ?
O58 W23 O99 83.4(7) . . ?
O111 W23 O99 72.9(7) . . ?
O2 W23 K3 53.2(8) . 2_567 ?
O38 W23 K3 152.4(6) . 2_567 ?
O17 W23 K3 71.9(5) . 2_567 ?
O58 W23 K3 107.1(6) . 2_567 ?
O111 W23 K3 44.9(5) . 2_567 ?
O99 W23 K3 112.7(5) . 2_567 ?
O2 W23 K7 59.8(8) . 2_567 ?
O38 W23 K7 84.4(7) . 2_567 ?
O17 W23 K7 42.3(6) . 2_567 ?
O58 W23 K7 162.5(6) . 2_567 ?
O111 W23 K7 104.7(5) . 2_567 ?
O99 W23 K7 113.8(5) . 2_567 ?
K3 W23 K7 70.27(18) 2_567 2_567 ?
O48 W24 O21 98.3(9) . . ?
O48 W24 O49 96.3(8) . . ?
O21 W24 O49 102.0(9) . . ?
O48 W24 O125 101.0(8) . . ?
O21 W24 O125 100.1(9) . . ?
O49 W24 O125 149.6(8) . . ?
O48 W24 O54 88.9(8) . . ?
O21 W24 O54 172.6(7) . . ?
O49 W24 O54 78.6(8) . . ?
O125 W24 O54 76.9(8) . . ?
O48 W24 O64 173.6(7) . . ?
O21 W24 O64 87.3(8) . . ?
O49 W24 O64 79.6(7) . . ?
O125 W24 O64 80.7(7) . . ?
O54 W24 O64 85.5(7) . . ?
O102 W25 O89 106.1(10) . . ?
O102 W25 O77 95.8(9) . . ?
O89 W25 O77 94.0(8) . . ?
O102 W25 O92 96.4(9) . . ?
O89 W25 O92 92.9(9) . . ?
O77 W25 O92 163.7(8) . . ?
O102 W25 O90 97.6(11) . . ?
O89 W25 O90 156.2(9) . . ?
O77 W25 O90 84.4(8) . . ?
O92 W25 O90 83.4(9) . . ?
O102 W25 O41 165.7(10) . . ?
O89 W25 O41 88.0(7) . . ?
O77 W25 O41 80.9(7) . . ?
O92 W25 O41 84.6(8) . . ?
O90 W25 O41 68.3(8) . . ?
O68 W26 O62 102.7(9) . . ?
O68 W26 O39 106.4(9) . . ?
O62 W26 O39 150.9(8) . . ?
O68 W26 O56 100.4(10) . . ?
O62 W26 O56 88.3(8) . . ?
O39 W26 O56 87.7(8) . . ?
O68 W26 O69 99.5(9) . . ?
O62 W26 O69 88.1(8) . . ?
O39 W26 O69 85.9(7) . . ?
O56 W26 O69 160.1(8) . . ?
O68 W26 O4 170.2(9) . . ?
O62 W26 O4 72.9(8) . . ?
O39 W26 O4 78.1(7) . . ?
O56 W26 O4 88.3(8) . . ?
O69 W26 O4 71.9(7) . . ?
O68 W26 K1 88.6(7) . . ?
O62 W26 K1 52.0(6) . . ?
O39 W26 K1 129.3(5) . . ?
O56 W26 K1 41.7(6) . . ?
O69 W26 K1 140.0(5) . . ?
O4 W26 K1 95.1(5) . . ?
O36 W27 O93 105.7(10) . . ?
O36 W27 O11 100.4(8) . . ?
O93 W27 O11 93.4(8) . . ?
O36 W27 O29 100.6(9) . . ?
O93 W27 O29 92.3(8) . . ?
O11 W27 O29 155.8(8) . . ?
O36 W27 O26 96.0(9) . . ?
O93 W27 O26 158.3(9) . . ?
O11 W27 O26 82.7(8) . . ?
O29 W27 O26 83.3(8) . . ?
O36 W27 O23 166.4(9) . . ?
O93 W27 O23 86.8(8) . . ?
O11 W27 O23 83.9(7) . . ?
O29 W27 O23 73.0(7) . . ?
O26 W27 O23 71.6(7) . . ?
O36 W27 Na7 83.7(7) . . ?
O93 W27 Na7 131.6(7) . . ?
O11 W27 Na7 38.6(6) . . ?
O29 W27 Na7 133.3(7) . . ?
O26 W27 Na7 50.1(7) . . ?
O23 W27 Na7 92.0(5) . . ?
O36 W27 K6 80.7(7) . . ?
O93 W27 K6 56.5(6) . . ?
O11 W27 K6 148.2(6) . . ?
O29 W27 K6 48.4(6) . . ?
O26 W27 K6 129.0(6) . . ?
O23 W27 K6 102.5(4) . . ?
Na7 W27 K6 164.2(4) . . ?
O36 W27 K5 43.4(8) . . ?
O93 W27 K5 147.8(7) . . ?
O11 W27 K5 100.7(5) . . ?
O29 W27 K5 86.5(5) . . ?
O26 W27 K5 53.4(6) . . ?
O23 W27 K5 123.2(5) . . ?
Na7 W27 K5 64.9(4) . . ?
K6 W27 K5 101.36(16) . . ?
O109 W28 O98 104.0(11) . . ?
O109 W28 O92 100.9(10) . . ?
O98 W28 O92 96.2(10) . . ?
O109 W28 O47 99.5(10) . . ?
O98 W28 O47 91.7(9) . . ?
O92 W28 O47 155.6(8) . . ?
O109 W28 O81 95.6(10) . . ?
O98 W28 O81 160.0(9) . . ?
O92 W28 O81 84.1(9) . . ?
O47 W28 O81 80.7(9) . . ?
O109 W28 O65 164.7(8) . . ?
O98 W28 O65 89.0(8) . . ?
O92 W28 O65 85.6(8) . . ?
O47 W28 O65 71.5(7) . . ?
O81 W28 O65 71.0(8) . . ?
O118 W29 O22 100.8(9) . . ?
O118 W29 O103 94.5(9) . . ?
O22 W29 O103 103.8(9) . . ?
O118 W29 O121 99.9(8) . . ?
O22 W29 O121 97.9(9) . . ?
O103 W29 O121 151.1(9) . . ?
O118 W29 O78 86.3(9) . . ?
O22 W29 O78 172.7(8) . . ?
O103 W29 O78 76.9(8) . . ?
O121 W29 O78 79.1(8) . . ?
O118 W29 O117 172.3(9) . . ?
O22 W29 O117 86.8(8) . . ?
O103 W29 O117 82.3(9) . . ?
O121 W29 O117 80.3(8) . . ?
O78 W29 O117 86.1(8) . . ?
O14 W30 O37 97.6(10) . . ?
O14 W30 O16 103.5(9) . . ?
O37 W30 O16 88.8(7) . . ?
O14 W30 O45 97.8(10) . . ?
O37 W30 O45 164.1(9) . . ?
O16 W30 O45 91.5(8) . . ?
O14 W30 O28 98.9(9) . . ?
O37 W30 O28 89.8(7) . . ?
O16 W30 O28 157.6(8) . . ?
O45 W30 O28 83.9(7) . . ?
O14 W30 O83 171.1(8) . . ?
O37 W30 O83 82.6(8) . . ?
O16 W30 O83 85.5(7) . . ?
O45 W30 O83 81.6(8) . . ?
O28 W30 O83 72.2(7) . . ?
O14 W30 K1 35.5(8) . 1_655 ?
O37 W30 K1 133.0(7) . 1_655 ?
O16 W30 K1 99.0(6) . 1_655 ?
O45 W30 K1 62.5(7) . 1_655 ?
O28 W30 K1 98.3(6) . 1_655 ?
O83 W30 K1 143.9(5) . 1_655 ?
O106 W31 O78 101.9(9) . . ?
O106 W31 O84 105.9(9) . . ?
O78 W31 O84 95.7(9) . . ?
O106 W31 O43 102.9(9) . . ?
O78 W31 O43 85.5(9) . . ?
O84 W31 O43 150.2(8) . . ?
O106 W31 O57 94.5(9) . . ?
O78 W31 O57 162.0(9) . . ?
O84 W31 O57 86.8(8) . . ?
O43 W31 O57 83.6(8) . . ?
O106 W31 O79 167.4(8) . . ?
O78 W31 O79 90.1(8) . . ?
O84 W31 O79 68.7(7) . . ?
O43 W31 O79 81.5(7) . . ?
O57 W31 O79 74.2(7) . . ?
O106 W31 K8 79.0(7) . . ?
O78 W31 K8 129.8(7) . . ?
O84 W31 K8 132.9(6) . . ?
O43 W31 K8 46.9(6) . . ?
O57 W31 K8 46.3(6) . . ?
O79 W31 K8 96.3(5) . . ?
O115 W32 O64 101.9(10) . . ?
O115 W32 O18 102.8(8) . . ?
O64 W32 O18 93.7(8) . . ?
O115 W32 O47 101.9(8) . . ?
O64 W32 O47 94.1(8) . . ?
O18 W32 O47 151.9(9) . . ?
O115 W32 O33 95.1(9) . . ?
O64 W32 O33 163.0(8) . . ?
O18 W32 O33 81.3(8) . . ?
O47 W32 O33 83.3(8) . . ?
O115 W32 O65 166.8(8) . . ?
O64 W32 O65 90.3(8) . . ?
O18 W32 O65 81.0(7) . . ?
O47 W32 O65 72.0(7) . . ?
O33 W32 O65 72.9(7) . . ?
O115 W32 K3 47.4(6) . . ?
O64 W32 K3 96.9(6) . . ?
O18 W32 K3 55.9(6) . . ?
O47 W32 K3 149.0(6) . . ?
O33 W32 K3 93.8(5) . . ?
O65 W32 K3 136.6(4) . . ?
O34 W33 O91 103.9(9) . . ?
O34 W33 O88 102.7(9) . . ?
O91 W33 O88 91.6(9) . . ?
O34 W33 O12 99.6(9) . . ?
O91 W33 O12 155.4(8) . . ?
O88 W33 O12 89.8(9) . . ?
O34 W33 O110 102.2(9) . . ?
O91 W33 O110 84.0(9) . . ?
O88 W33 O110 155.1(9) . . ?
O12 W33 O110 84.4(9) . . ?
O34 W33 O86 170.4(8) . . ?
O91 W33 O86 83.3(8) . . ?
O88 W33 O86 70.5(7) . . ?
O12 W33 O86 74.1(7) . . ?
O110 W33 O86 84.7(8) . . ?
O34 W33 K1 82.8(7) . . ?
O91 W33 K1 132.0(6) . . ?
O88 W33 K1 134.0(7) . . ?
O12 W33 K1 44.7(5) . . ?
O110 W33 K1 48.5(7) . . ?
O86 W33 K1 97.1(5) . . ?
O3 W34 O111 102.7(9) . . ?
O3 W34 O73 103.6(10) . . ?
O111 W34 O73 89.8(9) . . ?
O3 W34 O50 100.2(10) . . ?
O111 W34 O50 94.7(8) . . ?
O73 W34 O50 154.1(8) . . ?
O3 W34 O72 99.7(9) . . ?
O111 W34 O72 157.4(9) . . ?
O73 W34 O72 88.0(8) . . ?
O50 W34 O72 78.1(8) . . ?
O3 W34 O99 175.2(8) . . ?
O111 W34 O99 73.4(8) . . ?
O73 W34 O99 73.9(8) . . ?
O50 W34 O99 83.1(7) . . ?
O72 W34 O99 84.4(7) . . ?
O120 W35 O53 102.0(9) . . ?
O120 W35 O122 102.0(10) . . ?
O53 W35 O122 93.8(9) . . ?
O120 W35 O84 99.8(10) . . ?
O53 W35 O84 96.9(9) . . ?
O122 W35 O84 153.1(8) . . ?
O120 W35 O96 94.6(9) . . ?
O53 W35 O96 163.3(9) . . ?
O122 W35 O96 80.9(8) . . ?
O84 W35 O96 81.9(8) . . ?
O120 W35 O79 165.8(8) . . ?
O53 W35 O79 90.7(8) . . ?
O122 W35 O79 83.2(8) . . ?
O84 W35 O79 72.1(8) . . ?
O96 W35 O79 73.0(7) . . ?
O93 Nd1 O119 66.7(6) . . ?
O93 Nd1 O31 134.7(6) . . ?
O119 Nd1 O31 129.8(6) . . ?
O93 Nd1 O48 131.1(6) . . ?
O119 Nd1 O48 70.8(6) . . ?
O31 Nd1 O48 63.7(5) . . ?
O93 Nd1 O22 68.0(7) . . ?
O119 Nd1 O22 81.3(6) . . ?
O31 Nd1 O22 73.5(6) . . ?
O48 Nd1 O22 83.1(6) . . ?
O93 Nd1 O7 130.2(6) . . ?
O119 Nd1 O7 140.4(6) . . ?
O31 Nd1 O7 68.4(6) . . ?
O48 Nd1 O7 98.0(6) . . ?
O22 Nd1 O7 136.4(6) . . ?
O93 Nd1 O3W 75.7(6) . . ?
O119 Nd1 O3W 138.5(7) . . ?
O31 Nd1 O3W 68.6(6) . . ?
O48 Nd1 O3W 129.7(6) . . ?
O22 Nd1 O3W 68.6(7) . . ?
O7 Nd1 O3W 78.3(6) . . ?
O93 Nd1 O38 122.9(6) . . ?
O119 Nd1 O38 75.7(6) . . ?
O31 Nd1 O38 102.3(5) . . ?
O48 Nd1 O38 65.4(6) . . ?
O22 Nd1 O38 145.6(6) . . ?
O7 Nd1 O38 65.3(6) . . ?
O3W Nd1 O38 142.9(7) . . ?
O93 Nd1 O100 69.5(7) . . ?
O119 Nd1 O100 77.6(7) . . ?
O31 Nd1 O100 146.2(7) . . ?
O48 Nd1 O100 123.0(6) . . ?
O22 Nd1 O100 137.2(7) . . ?
O7 Nd1 O100 77.8(7) . . ?
O3W Nd1 O100 105.4(7) . . ?
O38 Nd1 O100 61.4(6) . . ?
O93 Nd1 O104 63.2(8) . . ?
O119 Nd1 O104 113.2(7) . . ?
O31 Nd1 O104 116.7(7) . . ?
O48 Nd1 O104 161.6(7) . . ?
O22 Nd1 O104 115.1(7) . . ?
O7 Nd1 O104 67.0(7) . . ?
O3W Nd1 O104 60.1(7) . . ?
O38 Nd1 O104 97.5(7) . . ?
O100 Nd1 O104 45.5(7) . . ?
O93 Nd1 K6 42.5(4) . . ?
O119 Nd1 K6 108.8(5) . . ?
O31 Nd1 K6 101.5(4) . . ?
O48 Nd1 K6 151.4(5) . . ?
O22 Nd1 K6 68.9(4) . . ?
O7 Nd1 K6 98.6(4) . . ?
O3W Nd1 K6 34.1(4) . . ?
O38 Nd1 K6 143.1(4) . . ?
O100 Nd1 K6 83.3(5) . . ?
O104 Nd1 K6 46.3(6) . . ?
O118 Nd2 O89 71.8(6) . . ?
O118 Nd2 O97 65.9(7) . . ?
O89 Nd2 O97 131.0(6) . . ?
O118 Nd2 O21 88.9(6) . . ?
O89 Nd2 O21 83.5(6) . . ?
O97 Nd2 O21 72.4(6) . . ?
O118 Nd2 O74 95.9(6) . . ?
O89 Nd2 O74 140.3(6) . . ?
O97 Nd2 O74 69.1(7) . . ?
O21 Nd2 O74 135.0(7) . . ?
O118 Nd2 O98 135.6(7) . . ?
O89 Nd2 O98 67.8(6) . . ?
O97 Nd2 O98 134.2(7) . . ?
O21 Nd2 O98 69.3(6) . . ?
O74 Nd2 O98 127.1(7) . . ?
O118 Nd2 O2W 138.4(8) . . ?
O89 Nd2 O2W 95.2(8) . . ?
O97 Nd2 O2W 133.0(8) . . ?
O21 Nd2 O2W 129.8(7) . . ?
O74 Nd2 O2W 68.8(7) . . ?
O98 Nd2 O2W 64.1(7) . . ?
O118 Nd2 O53 67.6(7) . . ?
O89 Nd2 O53 74.7(6) . . ?
O97 Nd2 O53 109.0(6) . . ?
O21 Nd2 O53 151.8(6) . . ?
O74 Nd2 O53 65.8(7) . . ?
O98 Nd2 O53 116.7(7) . . ?
O2W Nd2 O53 70.9(8) . . ?
O118 Nd2 O1W 133.7(7) . . ?
O89 Nd2 O1W 142.6(6) . . ?
O97 Nd2 O1W 68.2(7) . . ?
O21 Nd2 O1W 72.2(7) . . ?
O74 Nd2 O1W 72.4(7) . . ?
O98 Nd2 O1W 76.9(7) . . ?
O2W Nd2 O1W 80.0(9) . . ?
O53 Nd2 O1W 135.3(7) . . ?
O25 Se1 O41 100.9(9) . . ?
O25 Se1 O65 98.3(8) . . ?
O41 Se1 O65 100.4(9) . . ?
O83 Se2 O40 101.3(9) . . ?
O83 Se2 O23 99.2(9) . . ?
O40 Se2 O23 100.1(8) . . ?
O10 Se3 O99 97.4(9) . . ?
O10 Se3 O52 96.3(9) . . ?
O99 Se3 O52 100.2(9) . . ?
O79 Se4 O4 98.7(9) . . ?
O79 Se4 O86 100.4(9) . . ?
O4 Se4 O86 97.0(9) . . ?
O14 K1 O20W 68.4(7) 1_455 . ?
O14 K1 O12 171.6(7) 1_455 . ?
O20W K1 O12 104.4(6) . . ?
O14 K1 O105 86.6(6) 1_455 2_556 ?
O20W K1 O105 154.0(7) . 2_556 ?
O12 K1 O105 101.1(6) . 2_556 ?
O14 K1 O56 124.1(6) 1_455 . ?
O20W K1 O56 67.2(7) . . ?
O12 K1 O56 53.6(5) . . ?
O105 K1 O56 126.9(7) 2_556 . ?
O14 K1 O110 134.9(7) 1_455 . ?
O20W K1 O110 129.7(7) . . ?
O12 K1 O110 53.0(6) . . ?
O105 K1 O110 64.2(6) 2_556 . ?
O56 K1 O110 63.9(6) . . ?
O14 K1 O124 97.3(7) 1_455 1_455 ?
O20W K1 O124 73.4(7) . 1_455 ?
O12 K1 O124 76.0(6) . 1_455 ?
O105 K1 O124 118.5(7) 2_556 1_455 ?
O56 K1 O124 100.9(6) . 1_455 ?
O110 K1 O124 126.3(6) . 1_455 ?
O14 K1 O62 96.9(6) 1_455 . ?
O20W K1 O62 88.8(7) . . ?
O12 K1 O62 87.1(6) . . ?
O105 K1 O62 87.3(6) 2_556 . ?
O56 K1 O62 50.6(5) . . ?
O110 K1 O62 51.0(6) . . ?
O124 K1 O62 151.2(6) 1_455 . ?
O14 K1 W4 143.2(5) 1_455 . ?
O20W K1 W4 75.0(5) . . ?
O12 K1 W4 30.7(3) . . ?
O105 K1 W4 128.8(5) 2_556 . ?
O56 K1 W4 29.6(4) . . ?
O110 K1 W4 68.5(4) . . ?
O124 K1 W4 76.0(4) 1_455 . ?
O62 K1 W4 77.6(4) . . ?
O14 K1 W33 160.9(5) 1_455 . ?
O20W K1 W33 128.9(5) . . ?
O12 K1 W33 27.5(4) . . ?
O105 K1 W33 75.1(5) 2_556 . ?
O56 K1 W33 66.1(4) . . ?
O110 K1 W33 30.2(4) . . ?
O124 K1 W33 96.1(4) 1_455 . ?
O62 K1 W33 77.3(4) . . ?
W4 K1 W33 54.04(12) . . ?
O14 K1 W30 20.2(5) 1_455 1_455 ?
O20W K1 W30 63.5(5) . 1_455 ?
O12 K1 W30 152.8(5) . 1_455 ?
O105 K1 W30 95.3(5) 2_556 1_455 ?
O56 K1 W30 129.0(5) . 1_455 ?
O110 K1 W30 153.7(5) . 1_455 ?
O124 K1 W30 77.1(4) 1_455 1_455 ?
O62 K1 W30 115.4(4) . 1_455 ?
W4 K1 W30 135.4(2) . 1_455 ?
W33 K1 W30 164.1(3) . 1_455 ?
O14 K1 W26 105.3(5) 1_455 . ?
O20W K1 W26 69.1(5) . . ?
O12 K1 W26 75.1(4) . . ?
O105 K1 W26 113.2(5) 2_556 . ?
O56 K1 W26 26.1(4) . . ?
O110 K1 W26 62.1(5) . . ?
O124 K1 W26 124.3(4) 1_455 . ?
O62 K1 W26 27.1(4) . . ?
W4 K1 W26 55.58(12) . . ?
W33 K1 W26 77.93(17) . . ?
W30 K1 W26 117.8(2) 1_455 . ?
O38W K2 O10W 82.9(11) . . ?
O38W K2 O27 117.7(9) . . ?
O10W K2 O27 134.7(9) . . ?
O38W K2 O59 74.8(8) . 1_455 ?
O10W K2 O59 126.0(9) . 1_455 ?
O27 K2 O59 99.0(6) . 1_455 ?
O38W K2 O30 133.0(9) . . ?
O10W K2 O30 81.8(9) . . ?
O27 K2 O30 54.2(5) . . ?
O59 K2 O30 146.3(7) 1_455 . ?
O38W K2 O27W 136.5(10) . . ?
O10W K2 O27W 117.3(10) . . ?
O27 K2 O27W 76.6(9) . . ?
O59 K2 O27W 62.0(8) 1_455 . ?
O30 K2 O27W 89.6(8) . . ?
O38W K2 O126 65.4(9) . . ?
O10W K2 O126 124.7(8) . . ?
O27 K2 O126 52.4(5) . . ?
O59 K2 O126 89.3(6) 1_455 . ?
O30 K2 O126 88.1(5) . . ?
O27W K2 O126 116.9(9) . . ?
O38W K2 O24 82.7(9) . . ?
O10W K2 O24 81.7(8) . . ?
O27 K2 O24 63.5(6) . . ?
O59 K2 O24 140.5(6) 1_455 . ?
O30 K2 O24 51.2(5) . . ?
O27W K2 O24 135.2(9) . . ?
O126 K2 O24 51.6(5) . . ?
O38W K2 O37W 122.2(11) . 2_557 ?
O10W K2 O37W 63.2(9) . 2_557 ?
O27 K2 O37W 119.4(8) . 2_557 ?
O59 K2 O37W 88.5(7) 1_455 2_557 ?
O30 K2 O37W 88.9(8) . 2_557 ?
O27W K2 O37W 54.6(10) . 2_557 ?
O126 K2 O37W 171.0(9) . 2_557 ?
O24 K2 O37W 131.0(7) . 2_557 ?
O38W K2 W2 140.4(9) . . ?
O10W K2 W2 111.1(8) . . ?
O27 K2 W2 28.5(4) . . ?
O59 K2 W2 117.5(5) 1_455 . ?
O30 K2 W2 29.9(4) . . ?
O27W K2 W2 71.1(7) . . ?
O126 K2 W2 76.8(4) . . ?
O24 K2 W2 64.1(4) . . ?
O37W K2 W2 96.5(7) 2_557 . ?
O38W K2 W5 91.6(8) . . ?
O10W K2 W5 148.6(8) . . ?
O27 K2 W5 28.4(4) . . ?
O59 K2 W5 81.4(5) 1_455 . ?
O30 K2 W5 79.6(4) . . ?
O27W K2 W5 87.6(8) . . ?
O126 K2 W5 30.2(4) . . ?
O24 K2 W5 67.0(4) . . ?
O37W K2 W5 140.8(7) 2_557 . ?
W2 K2 W5 56.80(13) . . ?
O38W K2 W17 105.1(8) . . ?
O10W K2 W17 70.5(8) . . ?
O27 K2 W17 65.4(4) . . ?
O59 K2 W17 162.7(5) 1_455 . ?
O30 K2 W17 28.1(3) . . ?
O27W K2 W17 117.7(7) . . ?
O126 K2 W17 75.5(4) . . ?
O24 K2 W17 26.8(3) . . ?
O37W K2 W17 105.3(6) 2_557 . ?
W2 K2 W17 51.76(11) . . ?
W5 K2 W17 81.33(17) . . ?
O111 K3 O114 94.7(6) 2_567 . ?
O111 K3 O115 156.9(7) 2_567 . ?
O114 K3 O115 107.5(6) . . ?
O111 K3 O2 58.2(6) 2_567 2_567 ?
O114 K3 O2 85.7(6) . 2_567 ?
O115 K3 O2 128.1(7) . 2_567 ?
O111 K3 O30W 122.3(10) 2_567 2_557 ?
O114 K3 O30W 64.5(10) . 2_557 ?
O115 K3 O30W 74.5(10) . 2_557 ?
O2 K3 O30W 66.6(9) 2_567 2_557 ?
O111 K3 O12W 74.3(8) 2_567 . ?
O114 K3 O12W 139.2(9) . . ?
O115 K3 O12W 84.6(8) . . ?
O2 K3 O12W 117.8(8) 2_567 . ?
O30W K3 O12W 153.6(11) 2_557 . ?
O111 K3 O18 116.7(7) 2_567 . ?
O114 K3 O18 96.9(6) . . ?
O115 K3 O18 55.7(6) . . ?
O2 K3 O18 174.5(7) 2_567 . ?
O30W K3 O18 118.8(9) 2_557 . ?
O12W K3 O18 57.3(7) . . ?
O111 K3 O46 83.8(6) 2_567 . ?
O114 K3 O46 62.7(6) . . ?
O115 K3 O46 100.7(6) . . ?
O2 K3 O46 128.7(6) 2_567 . ?
O30W K3 O46 122.3(9) 2_557 . ?
O12W K3 O46 76.8(8) . . ?
O18 K3 O46 49.5(5) . . ?
O111 K3 W32 143.9(6) 2_567 . ?
O114 K3 W32 101.6(5) . . ?
O115 K3 W32 25.9(4) . . ?
O2 K3 W32 154.0(5) 2_567 . ?
O30W K3 W32 93.8(9) 2_557 . ?
O12W K3 W32 72.3(6) . . ?
O18 K3 W32 30.0(4) . . ?
O46 K3 W32 75.8(4) . . ?
O111 K3 W23 33.4(5) 2_567 2_567 ?
O114 K3 W23 82.9(5) . 2_567 ?
O115 K3 W23 153.4(5) . 2_567 ?
O2 K3 W23 26.2(4) 2_567 2_567 ?
O30W K3 W23 89.0(9) 2_557 2_567 ?
O12W K3 W23 103.6(7) . 2_567 ?
O18 K3 W23 149.2(5) . 2_567 ?
O46 K3 W23 105.8(4) . 2_567 ?
W32 K3 W23 175.3(3) . 2_567 ?
O111 K3 W3 97.4(5) 2_567 . ?
O114 K3 W3 78.3(5) . . ?
O115 K3 W3 81.6(5) . . ?
O2 K3 W3 149.7(5) 2_567 . ?
O30W K3 W3 125.9(8) 2_557 . ?
O12W K3 W3 64.8(7) . . ?
O18 K3 W3 28.0(4) . . ?
O46 K3 W3 21.7(4) . . ?
W32 K3 W3 55.83(14) . . ?
W23 K3 W3 124.9(3) 2_567 . ?
O111 K3 Na4 146.2(6) 2_567 2_557 ?
O114 K3 Na4 98.1(6) . 2_557 ?
O115 K3 Na4 37.7(5) . 2_557 ?
O2 K3 Na4 91.7(5) 2_567 2_557 ?
O30W K3 Na4 41.5(9) 2_557 2_557 ?
O12W K3 Na4 112.9(8) . 2_557 ?
O18 K3 Na4 92.7(5) . 2_557 ?
O46 K3 Na4 129.8(5) . 2_557 ?
W32 K3 Na4 62.7(3) . 2_557 ?
W23 K3 Na4 117.9(4) 2_567 2_557 ?
W3 K3 Na4 115.7(3) . 2_557 ?
O14W K4 O38W 78.7(11) . . ?
O14W K4 O5W 75.4(10) . 2_566 ?
O38W K4 O5W 136.9(9) . 2_566 ?
O14W K4 O94 109.3(9) . 1_455 ?
O38W K4 O94 153.5(9) . 1_455 ?
O5W K4 O94 68.9(6) 2_566 1_455 ?
O14W K4 O75 133.3(10) . . ?
O38W K4 O75 107.1(9) . . ?
O5W K4 O75 69.7(6) 2_566 . ?
O94 K4 O75 86.0(6) 1_455 . ?
O14W K4 O126 90.9(9) . . ?
O38W K4 O126 65.7(9) . . ?
O5W K4 O126 80.8(6) 2_566 . ?
O94 K4 O126 137.0(7) 1_455 . ?
O75 K4 O126 54.3(5) . . ?
O14W K4 O22W 73.9(11) . . ?
O38W K4 O22W 74.5(9) . . ?
O5W K4 O22W 128.3(7) 2_566 . ?
O94 K4 O22W 83.4(6) 1_455 . ?
O75 K4 O22W 152.7(7) . . ?
O126 K4 O22W 139.5(6) . . ?
O14W K4 O59 148.7(10) . 1_455 ?
O38W K4 O59 72.1(8) . 1_455 ?
O5W K4 O59 134.7(7) 2_566 1_455 ?
O94 K4 O59 92.9(6) 1_455 1_455 ?
O75 K4 O59 68.0(6) . 1_455 ?
O126 K4 O59 87.2(5) . 1_455 ?
O22W K4 O59 87.5(7) . 1_455 ?
O14W K4 O61 132.3(10) . 1_455 ?
O38W K4 O61 105.4(9) . 1_455 ?
O5W K4 O61 117.5(6) 2_566 1_455 ?
O94 K4 O61 50.1(5) 1_455 1_455 ?
O75 K4 O61 91.8(5) . 1_455 ?
O126 K4 O61 134.9(6) . 1_455 ?
O22W K4 O61 62.3(6) . 1_455 ?
O59 K4 O61 49.8(5) 1_455 1_455 ?
O14W K4 W5 112.2(9) . . ?
O38W K4 W5 91.9(8) . . ?
O5W K4 W5 67.6(5) 2_566 . ?
O94 K4 W5 107.3(5) 1_455 . ?
O75 K4 W5 24.7(3) . . ?
O126 K4 W5 30.5(4) . . ?
O22W K4 W5 163.9(5) . . ?
O59 K4 W5 80.1(4) 1_455 . ?
O61 K4 W5 115.0(4) 1_455 . ?
O14W K4 W20 117.1(8) . 1_455 ?
O38W K4 W20 131.1(8) . 1_455 ?
O5W K4 W20 91.5(5) 2_566 1_455 ?
O94 K4 W20 22.6(4) 1_455 1_455 ?
O75 K4 W20 94.2(4) . 1_455 ?
O126 K4 W20 148.3(5) . 1_455 ?
O22W K4 W20 67.6(5) . 1_455 ?
O59 K4 W20 76.5(4) 1_455 1_455 ?
O61 K4 W20 28.8(3) 1_455 1_455 ?
W5 K4 W20 118.6(2) . 1_455 ?
O14W K4 K5 118.0(9) . 2_566 ?
O38W K4 K5 155.2(9) . 2_566 ?
O5W K4 K5 45.1(5) 2_566 2_566 ?
O94 K4 K5 42.6(5) 1_455 2_566 ?
O75 K4 K5 48.1(4) . 2_566 ?
O126 K4 K5 94.4(4) . 2_566 ?
O22W K4 K5 126.0(5) . 2_566 ?
O59 K4 K5 93.3(5) 1_455 2_566 ?
O61 K4 K5 77.6(4) 1_455 2_566 ?
W5 K4 K5 65.41(19) . 2_566 ?
W20 K4 K5 60.31(17) 1_455 2_566 ?
O17W K5 O94 101.8(11) . 2_666 ?
O17W K5 O68 90.9(10) . 2_566 ?
O94 K5 O68 156.1(7) 2_666 2_566 ?
O17W K5 O5W 141.7(10) . . ?
O94 K5 O5W 70.5(6) 2_666 . ?
O68 K5 O5W 111.2(6) 2_566 . ?
O17W K5 O36 72.4(10) . . ?
O94 K5 O36 130.8(7) 2_666 . ?
O68 K5 O36 72.3(6) 2_566 . ?
O5W K5 O36 84.6(7) . . ?
O17W K5 O20W 90.9(10) . 2_566 ?
O94 K5 O20W 89.4(7) 2_666 2_566 ?
O68 K5 O20W 69.9(7) 2_566 2_566 ?
O5W K5 O20W 125.4(7) . 2_566 ?
O36 K5 O20W 138.3(7) . 2_566 ?
O17W K5 O75 150.1(10) . 2_566 ?
O94 K5 O75 86.5(6) 2_666 2_566 ?
O68 K5 O75 72.9(6) 2_566 2_566 ?
O5W K5 O75 68.2(6) . 2_566 ?
O36 K5 O75 123.2(6) . 2_566 ?
O20W K5 O75 60.1(6) 2_566 2_566 ?
O17W K5 O26 74.3(9) . . ?
O94 K5 O26 75.2(6) 2_666 . ?
O68 K5 O26 128.2(7) 2_566 . ?
O5W K5 O26 67.4(6) . . ?
O36 K5 O26 55.9(6) . . ?
O20W K5 O26 155.7(6) 2_566 . ?
O75 K5 O26 135.4(6) 2_566 . ?
O17W K5 W27 74.5(9) . . ?
O94 K5 W27 106.8(5) 2_666 . ?
O68 K5 W27 96.1(5) 2_566 . ?
O5W K5 W27 72.4(5) . . ?
O36 K5 W27 24.0(4) . . ?
O20W K5 W27 160.0(6) 2_566 . ?
O75 K5 W27 130.9(4) 2_566 . ?
O26 K5 W27 32.3(4) . . ?
O17W K5 W20 88.1(10) . 2_666 ?
O94 K5 W20 19.6(4) 2_666 2_666 ?
O68 K5 W20 145.3(5) 2_566 2_666 ?
O5W K5 W20 90.0(5) . 2_666 ?
O36 K5 W20 139.2(5) . 2_666 ?
O20W K5 W20 75.4(5) 2_566 2_666 ?
O75 K5 W20 91.4(4) 2_566 2_666 ?
O26 K5 W20 84.7(4) . 2_666 ?
W27 K5 W20 116.9(2) . 2_666 ?
O17W K5 Na7 32.2(9) . . ?
O94 K5 Na7 85.3(6) 2_666 . ?
O68 K5 Na7 114.8(6) 2_566 . ?
O5W K5 Na7 110.0(6) . . ?
O36 K5 Na7 63.8(5) . . ?
O20W K5 Na7 118.4(6) 2_566 . ?
O75 K5 Na7 171.7(6) 2_566 . ?
O26 K5 Na7 42.8(5) . . ?
W27 K5 Na7 53.4(3) . . ?
W20 K5 Na7 80.5(4) 2_666 . ?
O17W K5 K4 146.5(10) . 2_566 ?
O94 K5 K4 45.1(4) 2_666 2_566 ?
O68 K5 K4 118.3(5) 2_566 2_566 ?
O5W K5 K4 44.9(5) . 2_566 ?
O36 K5 K4 129.5(5) . 2_566 ?
O20W K5 K4 84.9(5) 2_566 2_566 ?
O75 K5 K4 46.1(4) 2_566 2_566 ?
O26 K5 K4 96.7(5) . 2_566 ?
W27 K5 K4 114.9(2) . 2_566 ?
W20 K5 K4 58.63(17) 2_666 2_566 ?
Na7 K5 K4 126.6(4) . 2_566 ?
O3W K6 O32 160.3(6) . 2_566 ?
O3W K6 O21W 122.3(7) . . ?
O32 K6 O21W 72.8(6) 2_566 . ?
O3W K6 O29 110.8(6) . . ?
O32 K6 O29 82.7(6) 2_566 . ?
O21W K6 O29 80.4(6) . . ?
O3W K6 O95 88.3(6) . . ?
O32 K6 O95 73.9(6) 2_566 . ?
O21W K6 O95 144.7(6) . . ?
O29 K6 O95 106.4(6) . . ?
O3W K6 O104 94.6(7) . 2_566 ?
O32 K6 O104 79.4(7) 2_566 2_566 ?
O21W K6 O104 66.8(7) . 2_566 ?
O29 K6 O104 146.0(7) . 2_566 ?
O95 K6 O104 96.1(7) . 2_566 ?
O3W K6 O127 85.4(10) . 2_566 ?
O32 K6 O127 77.7(11) 2_566 2_566 ?
O21W K6 O127 105.8(8) . 2_566 ?
O29 K6 O127 156.5(11) . 2_566 ?
O95 K6 O127 55.5(9) . 2_566 ?
O104 K6 O127 41.5(8) 2_566 2_566 ?
O3W K6 O93 62.1(5) . . ?
O32 K6 O93 135.0(6) 2_566 . ?
O21W K6 O93 89.4(6) . . ?
O29 K6 O93 53.2(5) . . ?
O95 K6 O93 122.8(6) . . ?
O104 K6 O93 131.3(7) 2_566 . ?
O127 K6 O93 147.2(11) 2_566 . ?
O3W K6 O104 52.4(7) . . ?
O32 K6 O104 142.7(6) 2_566 . ?
O21W K6 O104 70.4(7) . . ?
O29 K6 O104 96.9(6) . . ?
O95 K6 O104 139.8(7) . . ?
O104 K6 O104 80.8(7) 2_566 . ?
O127 K6 O104 106.6(11) 2_566 . ?
O93 K6 O104 50.8(6) . . ?
O3W K6 O117 77.9(6) . . ?
O32 K6 O117 101.4(6) 2_566 . ?
O21W K6 O117 132.5(7) . . ?
O29 K6 O117 52.3(5) . . ?
O95 K6 O117 65.7(5) . . ?
O104 K6 O117 160.3(7) 2_566 . ?
O127 K6 O117 119.1(8) 2_566 . ?
O93 K6 O117 61.1(5) . . ?
O104 K6 O117 107.7(6) . . ?
O3W K6 N1 96.0(6) . 2_566 ?
O32 K6 N1 71.8(6) 2_566 2_566 ?
O21W K6 N1 83.6(7) . 2_566 ?
O29 K6 N1 153.0(6) . 2_566 ?
O95 K6 N1 75.4(6) . 2_566 ?
O104 K6 N1 20.8(6) 2_566 2_566 ?
O127 K6 N1 22.3(7) 2_566 2_566 ?
O93 K6 N1 148.3(7) . 2_566 ?
O104 K6 N1 98.0(7) . 2_566 ?
O117 K6 N1 140.8(6) . 2_566 ?
O3W K6 W27 90.2(4) . . ?
O32 K6 W27 107.6(4) 2_566 . ?
O21W K6 W27 71.6(5) . . ?
O29 K6 W27 30.9(4) . . ?
O95 K6 W27 130.4(5) . . ?
O104 K6 W27 133.3(6) 2_566 . ?
O127 K6 W27 172.5(10) 2_566 . ?
O93 K6 W27 28.1(3) . . ?
O104 K6 W27 66.0(5) . . ?
O117 K6 W27 65.5(4) . . ?
N1 K6 W27 153.7(5) 2_566 . ?
O114 K7 O46 103.4(6) . 2_567 ?
O114 K7 O17 66.0(6) . 2_567 ?
O46 K7 O17 82.7(6) 2_567 2_567 ?
O114 K7 O35 149.9(7) . 2_567 ?
O46 K7 O35 101.6(6) 2_567 2_567 ?
O17 K7 O35 101.1(6) 2_567 2_567 ?
O114 K7 O73 56.7(6) . . ?
O46 K7 O73 71.9(5) 2_567 . ?
O17 K7 O73 107.4(6) 2_567 . ?
O35 K7 O73 149.5(6) 2_567 . ?
O114 K7 O15W 96.6(8) . . ?
O46 K7 O15W 112.1(8) 2_567 . ?
O17 K7 O15W 160.0(8) 2_567 . ?
O35 K7 O15W 89.3(8) 2_567 . ?
O73 K7 O15W 67.2(7) . . ?
O114 K7 O30W 61.7(10) . 2_557 ?
O46 K7 O30W 162.7(9) 2_567 2_557 ?
O17 K7 O30W 97.8(10) 2_567 2_557 ?
O35 K7 O30W 95.3(9) 2_567 2_557 ?
O73 K7 O30W 91.6(9) . 2_557 ?
O15W K7 O30W 64.0(11) . 2_557 ?
O114 K7 O55 153.2(6) . 2_567 ?
O46 K7 O55 50.5(5) 2_567 2_567 ?
O17 K7 O55 100.2(5) 2_567 2_567 ?
O35 K7 O55 52.0(5) 2_567 2_567 ?
O73 K7 O55 111.0(6) . 2_567 ?
O15W K7 O55 99.6(8) . 2_567 ?
O30W K7 O55 145.1(9) 2_557 2_567 ?
O114 K7 O2 79.2(6) . 2_567 ?
O46 K7 O2 127.9(6) 2_567 2_567 ?
O17 K7 O2 50.2(6) 2_567 2_567 ?
O35 K7 O2 72.2(6) 2_567 2_567 ?
O73 K7 O2 135.7(6) . 2_567 ?
O15W K7 O2 119.3(8) . 2_567 ?
O30W K7 O2 61.2(9) 2_557 2_567 ?
O55 K7 O2 110.6(5) 2_567 2_567 ?
O114 K7 W22 25.8(5) . . ?
O46 K7 W22 92.4(4) 2_567 . ?
O17 K7 W22 87.1(4) 2_567 . ?
O35 K7 W22 164.5(5) 2_567 . ?
O73 K7 W22 31.5(4) . . ?
O15W K7 W22 79.2(7) . . ?
O30W K7 W22 70.3(8) 2_557 . ?
O55 K7 W22 140.0(4) 2_567 . ?
O2 K7 W22 104.3(4) 2_567 . ?
O114 K7 W3 124.5(5) . 2_567 ?
O46 K7 W3 21.5(4) 2_567 2_567 ?
O17 K7 W3 89.1(4) 2_567 2_567 ?
O35 K7 W3 80.2(5) 2_567 2_567 ?
O73 K7 W3 89.4(4) . 2_567 ?
O15W K7 W3 109.6(7) . 2_567 ?
O30W K7 W3 172.4(9) 2_557 2_567 ?
O55 K7 W3 29.0(3) 2_567 2_567 ?
O2 K7 W3 122.4(4) 2_567 2_567 ?
W22 K7 W3 113.37(19) . 2_567 ?
O114 K7 W1 164.2(5) . 2_567 ?
O46 K7 W1 78.8(4) 2_567 2_567 ?
O17 K7 W1 99.1(4) 2_567 2_567 ?
O35 K7 W1 22.8(4) 2_567 2_567 ?
O73 K7 W1 137.1(5) . 2_567 ?
O15W K7 W1 97.0(7) . 2_567 ?
O30W K7 W1 118.0(8) 2_557 2_567 ?
O55 K7 W1 29.4(3) 2_567 2_567 ?
O2 K7 W1 87.1(4) 2_567 2_567 ?
W22 K7 W1 168.4(2) . 2_567 ?
W3 K7 W1 57.38(11) 2_567 2_567 ?
O34 K8 O70 65.7(6) 2_556 . ?
O34 K8 O57 100.1(7) 2_556 . ?
O70 K8 O57 55.1(6) . . ?
O34 K8 O43 130.9(8) 2_556 . ?
O70 K8 O43 65.5(6) . . ?
O57 K8 O43 53.7(6) . . ?
O34 K8 O19 93.2(7) 2_556 . ?
O70 K8 O19 53.0(6) . . ?
O57 K8 O19 90.2(6) . . ?
O43 K8 O19 52.4(6) . . ?
O34 K8 O19W 84.3(7) 2_556 . ?
O70 K8 O19W 129.5(9) . . ?
O57 K8 O19W 175.0(9) . . ?
O43 K8 O19W 124.9(8) . . ?
O19 K8 O19W 92.0(7) . . ?
O34 K8 W14 67.8(5) 2_556 . ?
O70 K8 W14 26.1(4) . . ?
O57 K8 W14 78.0(5) . . ?
O43 K8 W14 66.4(5) . . ?
O19 K8 W14 31.0(4) . . ?
O19W K8 W14 106.1(7) . . ?
O34 K8 W12 74.8(5) 2_556 . ?
O70 K8 W12 31.7(5) . . ?
O57 K8 W12 27.8(4) . . ?
O43 K8 W12 66.4(5) . . ?
O19 K8 W12 80.2(5) . . ?
O19W K8 W12 157.1(7) . . ?
W14 K8 W12 57.5(2) . . ?
O34 K8 W31 128.1(6) 2_556 . ?
O70 K8 W31 69.0(5) . . ?
O57 K8 W31 30.2(4) . . ?
O43 K8 W31 28.8(5) . . ?
O19 K8 W31 78.6(4) . . ?
O19W K8 W31 146.4(7) . . ?
W14 K8 W31 82.3(3) . . ?
W12 K8 W31 53.22(18) . . ?
O34 K8 W8 119.6(6) 2_556 . ?
O70 K8 W8 64.2(4) . . ?
O57 K8 W8 76.8(5) . . ?
O43 K8 W8 27.0(5) . . ?
O19 K8 W8 28.1(4) . . ?
O19W K8 W8 103.2(6) . . ?
W14 K8 W8 52.34(19) . . ?
W12 K8 W8 79.9(3) . . ?
W31 K8 W8 55.69(18) . . ?
O34 K8 Na6 122.8(6) 2_556 . ?
O70 K8 Na6 118.2(6) . . ?
O57 K8 Na6 130.0(6) . . ?
O43 K8 Na6 77.7(6) . . ?
O19 K8 Na6 65.2(5) . . ?
O19W K8 Na6 47.6(5) . . ?
W14 K8 Na6 94.5(4) . . ?
W12 K8 Na6 140.8(4) . . ?
W31 K8 Na6 100.1(4) . . ?
W8 K8 Na6 60.9(3) . . ?
O102 Na1 O25W 113.0(10) . . ?
O102 Na1 O120 98.1(8) . . ?
O25W Na1 O120 148.9(11) . . ?
O102 Na1 O35W 123.3(16) . . ?
O25W Na1 O35W 85.0(14) . . ?
O120 Na1 O35W 76.1(13) . . ?
O102 Na1 O4W 155.1(10) . . ?
O25W Na1 O4W 81.9(11) . . ?
O120 Na1 O4W 69.7(8) . . ?
O35W Na1 O4W 76.0(14) . . ?
O102 Na1 O2W 103.1(9) . . ?
O25W Na1 O2W 80.2(11) . . ?
O120 Na1 O2W 95.0(8) . . ?
O35W Na1 O2W 133.4(15) . . ?
O4W Na1 O2W 58.4(8) . . ?
O102 Na1 Na9 113.0(8) . . ?
O25W Na1 Na9 120.4(9) . . ?
O120 Na1 Na9 38.7(6) . . ?
O35W Na1 Na9 37.7(12) . . ?
O4W Na1 Na9 71.5(7) . . ?
O2W Na1 Na9 122.5(7) . . ?
O1W Na2 O101 131.2(8) . 2_557 ?
O1W Na2 O112 97.2(8) . . ?
O101 Na2 O112 60.4(7) 2_557 . ?
O1W Na2 O26W 86.1(9) . . ?
O101 Na2 O26W 87.7(9) 2_557 . ?
O112 Na2 O26W 140.2(11) . . ?
O1W Na2 O47 118.0(8) . . ?
O101 Na2 O47 110.7(7) 2_557 . ?
O112 Na2 O47 112.7(8) . . ?
O26W Na2 O47 100.1(10) . . ?
O84 Na3 O106 165.2(11) . 2_656 ?
O84 Na3 O23W 104.2(11) . . ?
O106 Na3 O23W 75.7(10) 2_656 . ?
O84 Na3 O15 81.4(8) . . ?
O106 Na3 O15 98.6(9) 2_656 . ?
O23W Na3 O15 174.3(12) . . ?
O84 Na3 O15 101.2(9) . 2_656 ?
O106 Na3 O15 64.7(7) 2_656 2_656 ?
O23W Na3 O15 68.3(10) . 2_656 ?
O15 Na3 O15 110.0(9) . 2_656 ?
O84 Na3 Na3 92.3(9) . 2_656 ?
O106 Na3 Na3 76.0(8) 2_656 2_656 ?
O23W Na3 Na3 123.0(12) . 2_656 ?
O15 Na3 Na3 55.1(7) . 2_656 ?
O15 Na3 Na3 54.9(7) 2_656 2_656 ?
O115 Na4 O88 131.9(10) 2_557 . ?
O115 Na4 O30W 81.6(12) 2_557 . ?
O88 Na4 O30W 146.4(13) . . ?
O115 Na4 O16W 166.9(10) 2_557 . ?
O88 Na4 O16W 60.8(9) . . ?
O30W Na4 O16W 85.6(13) . . ?
O115 Na4 O9W 64.4(10) 2_557 . ?
O88 Na4 O9W 67.5(10) . . ?
O30W Na4 O9W 146.0(14) . . ?
O16W Na4 O9W 128.1(12) . . ?
O115 Na4 K3 41.0(5) 2_557 2_557 ?
O88 Na4 K3 159.3(10) . 2_557 ?
O30W Na4 K3 46.0(11) . 2_557 ?
O16W Na4 K3 126.1(8) . 2_557 ?
O9W Na4 K3 101.2(10) . 2_557 ?
O8 Na5 O92 119.2(9) 2_657 . ?
O8 Na5 O90 154.7(9) 2_657 . ?
O92 Na5 O90 55.5(7) . . ?
O34W Na6 O95 82.0(11) 2_566 . ?
O34W Na6 O58 114.9(12) 2_566 2_566 ?
O95 Na6 O58 125.9(8) . 2_566 ?
O34W Na6 O32 132.4(13) 2_566 2_566 ?
O95 Na6 O32 73.5(6) . 2_566 ?
O58 Na6 O32 57.0(6) 2_566 2_566 ?
O34W Na6 O24W 131.7(13) 2_566 2_656 ?
O95 Na6 O24W 142.4(11) . 2_656 ?
O58 Na6 O24W 61.2(9) 2_566 2_656 ?
O32 Na6 O24W 88.4(9) 2_566 2_656 ?
O34W Na6 W19 130.1(12) 2_566 2_566 ?
O95 Na6 W19 98.6(6) . 2_566 ?
O58 Na6 W19 30.4(4) 2_566 2_566 ?
O32 Na6 W19 26.7(4) 2_566 2_566 ?
O24W Na6 W19 73.2(7) 2_656 2_566 ?
O34W Na6 Na8 35.1(11) 2_566 2_566 ?
O95 Na6 Na8 92.9(7) . 2_566 ?
O58 Na6 Na8 81.5(6) 2_566 2_566 ?
O32 Na6 Na8 105.4(7) 2_566 2_566 ?
O24W Na6 Na8 124.1(9) 2_656 2_566 ?
W19 Na6 Na8 95.6(5) 2_566 2_566 ?
O34W Na6 K8 63.6(11) 2_566 . ?
O95 Na6 K8 69.3(6) . . ?
O58 Na6 K8 164.7(7) 2_566 . ?
O32 Na6 K8 136.3(6) 2_566 . ?
O24W Na6 K8 107.5(8) 2_656 . ?
W19 Na6 K8 161.7(5) 2_566 . ?
Na8 Na6 K8 98.7(5) 2_566 . ?
O34W Na6 K6 102.9(11) 2_566 . ?
O95 Na6 K6 39.1(5) . . ?
O58 Na6 K6 87.0(5) 2_566 . ?
O32 Na6 K6 36.9(4) 2_566 . ?
O24W Na6 K6 123.8(8) 2_656 . ?
W19 Na6 K6 59.8(3) 2_566 . ?
Na8 Na6 K6 91.2(5) 2_566 . ?
K8 Na6 K6 108.2(4) . . ?
O17W Na7 O113 102.0(15) . 2_666 ?
O17W Na7 O11 104.1(15) . . ?
O113 Na7 O11 153.9(12) 2_666 . ?
O17W Na7 O76 153.1(16) . . ?
O113 Na7 O76 89.7(10) 2_666 . ?
O11 Na7 O76 66.5(8) . . ?
O17W Na7 O67 143.8(14) . . ?
O113 Na7 O67 82.6(10) 2_666 . ?
O11 Na7 O67 76.6(8) . . ?
O76 Na7 O67 61.1(8) . . ?
O17W Na7 O26 90.9(13) . . ?
O113 Na7 O26 118.2(12) 2_666 . ?
O11 Na7 O26 62.2(7) . . ?
O76 Na7 O26 105.0(9) . . ?
O67 Na7 O26 56.9(7) . . ?
O17W Na7 O36W 90.8(15) . . ?
O113 Na7 O36W 74.8(13) 2_666 . ?
O11 Na7 O36W 104.2(14) . . ?
O76 Na7 O36W 68.8(11) . . ?
O67 Na7 O36W 124.6(13) . . ?
O26 Na7 O36W 166.2(15) . . ?
O17W Na7 W1 123.2(14) . . ?
O113 Na7 W1 126.8(9) 2_666 . ?
O11 Na7 W1 32.5(5) . . ?
O76 Na7 W1 37.6(5) . . ?
O67 Na7 W1 76.8(6) . . ?
O26 Na7 W1 89.9(7) . . ?
O36W Na7 W1 77.8(11) . . ?
O17W Na7 W20 176.1(15) . . ?
O113 Na7 W20 77.1(8) 2_666 . ?
O11 Na7 W20 76.9(7) . . ?
O76 Na7 W20 30.7(5) . . ?
O67 Na7 W20 32.5(5) . . ?
O26 Na7 W20 86.3(7) . . ?
O36W Na7 W20 92.6(11) . . ?
W1 Na7 W20 59.5(3) . . ?
O17W Na7 W27 87.6(12) . . ?
O113 Na7 W27 153.3(11) 2_666 . ?
O11 Na7 W27 30.3(5) . . ?
O76 Na7 W27 92.7(7) . . ?
O67 Na7 W27 75.4(6) . . ?
O26 Na7 W27 36.0(5) . . ?
O36W Na7 W27 130.5(13) . . ?
W1 Na7 W27 62.5(4) . . ?
W20 Na7 W27 91.6(5) . . ?
O17W Na7 W6 113.5(12) . . ?
O113 Na7 W6 97.1(9) 2_666 . ?
O11 Na7 W6 72.9(7) . . ?
O76 Na7 W6 88.5(7) . . ?
O67 Na7 W6 31.1(4) . . ?
O26 Na7 W6 27.3(5) . . ?
O36W Na7 W6 155.6(12) . . ?
W1 Na7 W6 89.7(5) . . ?
W20 Na7 W6 63.1(4) . . ?
W27 Na7 W6 56.5(3) . . ?
O17W Na7 K5 40.4(11) . . ?
O113 Na7 K5 110.7(9) 2_666 . ?
O11 Na7 K5 89.9(7) . . ?
O76 Na7 K5 153.9(8) . . ?
O67 Na7 K5 104.1(7) . . ?
O26 Na7 K5 51.4(6) . . ?
O36W Na7 K5 131.1(12) . . ?
W1 Na7 K5 121.7(6) . . ?
W20 Na7 K5 136.3(6) . . ?
W27 Na7 K5 61.8(3) . . ?
W6 Na7 K5 73.3(4) . . ?
O31W Na8 O34W 88.7(16) . . ?
O31W Na8 O100 158.0(15) . . ?
O34W Na8 O100 111.5(15) . . ?
O31W Na8 O35 76.7(12) . . ?
O34W Na8 O35 163.0(15) . . ?
O100 Na8 O35 84.4(10) . . ?
O31W Na8 O8W 87.9(14) . . ?
O34W Na8 O8W 82.4(16) . . ?
O100 Na8 O8W 86.3(11) . . ?
O35 Na8 O8W 105.4(13) . . ?
O31W Na8 O2 103.1(12) . . ?
O34W Na8 O2 83.0(15) . . ?
O100 Na8 O2 88.5(10) . . ?
O35 Na8 O2 91.8(9) . . ?
O8W Na8 O2 161.4(14) . . ?
O31W Na8 Na6 125.2(12) . 2_566 ?
O34W Na8 Na6 43.1(14) . 2_566 ?
O100 Na8 Na6 76.8(8) . 2_566 ?
O35 Na8 Na6 142.9(9) . 2_566 ?
O8W Na8 Na6 105.0(11) . 2_566 ?
O2 Na8 Na6 56.5(7) . 2_566 ?
O31W Na8 K7 68.0(10) . 2_567 ?
O34W Na8 K7 123.4(13) . 2_567 ?
O100 Na8 K7 105.2(8) . 2_567 ?
O35 Na8 K7 42.8(6) . 2_567 ?
O8W Na8 K7 142.5(12) . 2_567 ?
O2 Na8 K7 56.0(6) . 2_567 ?
Na6 Na8 K7 112.4(6) 2_566 2_567 ?
O32W Na9 O13W 89.6(17) . 2_656 ?
O32W Na9 O35W 85(2) . . ?
O13W Na9 O35W 94.6(17) 2_656 . ?
O32W Na9 O120 87.1(16) . . ?
O13W Na9 O120 174.2(14) 2_656 . ?
O35W Na9 O120 89.8(16) . . ?
O32W Na9 O29W 101.2(18) . . ?
O13W Na9 O29W 94.6(14) 2_656 . ?
O35W Na9 O29W 168.8(19) . . ?
O120 Na9 O29W 81.4(13) . . ?
O32W Na9 O23W 162.6(17) . . ?
O13W Na9 O23W 99.4(15) 2_656 . ?
O35W Na9 O23W 79.4(18) . . ?
O120 Na9 O23W 85.0(12) . . ?
O29W Na9 O23W 93.0(15) . . ?
O32W Na9 Na1 88.9(13) . . ?
O13W Na9 Na1 139.7(11) 2_656 . ?
O35W Na9 Na1 45.2(14) . . ?
O120 Na9 Na1 45.0(6) . . ?
O29W Na9 Na1 125.1(12) . . ?
O23W Na9 Na1 74.6(10) . . ?
Nd2 O1W Na2 112.5(9) . . ?
Nd2 O2W Na1 110.1(11) . . ?
Nd1 O3W K6 114.3(7) . . ?
K4 O5W K5 90.1(7) 2_566 . ?
Na7 O17W K5 107.5(16) . . ?
K1 O20W K5 122.5(9) . 2_566 ?
Na9 O23W Na3 113.8(16) . . ?
Na4 O30W K3 92.5(15) . 2_557 ?
Na4 O30W K7 178(2) . 2_557 ?
K3 O30W K7 88.7(12) 2_557 2_557 ?
Na8 O34W Na6 101.8(18) . 2_566 ?
Na9 O35W Na1 97.1(19) . . ?
K2 O38W K4 93.1(12) . . ?
W2 O1 W18 146.4(10) . . ?
W23 O2 Na8 124.3(12) . . ?
W23 O2 K3 100.7(10) . 2_567 ?
Na8 O2 K3 134.6(9) . 2_567 ?
W23 O2 K7 94.5(9) . 2_567 ?
Na8 O2 K7 84.3(8) . 2_567 ?
K3 O2 K7 86.2(5) 2_567 2_567 ?
Se4 O4 W8 115.3(10) . . ?
Se4 O4 W14 138.5(10) . . ?
W8 O4 W14 92.8(6) . . ?
Se4 O4 W26 115.2(9) . . ?
W8 O4 W26 91.9(7) . . ?
W14 O4 W26 92.2(7) . . ?
W2 O5 W16 122.5(11) . . ?
W3 O6 W21 120.6(9) . . ?
W19 O7 Nd1 161.8(10) . . ?
W15 O8 Na5 138.3(12) . 2_657 ?
W4 O9 W18 152.2(11) . . ?
Se3 O10 W16 116.5(9) . . ?
Se3 O10 W2 116.3(8) . . ?
W16 O10 W2 91.3(6) . . ?
Se3 O10 W17 138.8(10) . . ?
W16 O10 W17 91.1(6) . . ?
W2 O10 W17 91.2(6) . . ?
W27 O11 W1 141.4(10) . . ?
W27 O11 Na7 111.1(9) . . ?
W1 O11 Na7 106.3(8) . . ?
W33 O12 W4 128.5(10) . . ?
W33 O12 K1 107.8(7) . . ?
W4 O12 K1 102.8(7) . . ?
W7 O13 W13 146.3(12) . . ?
W30 O14 K1 124.3(11) . 1_655 ?
W13 O15 Na3 128.7(11) . . ?
W13 O15 Na3 156.4(13) . 2_656 ?
Na3 O15 Na3 70.0(9) . 2_656 ?
W30 O16 W20 147.6(9) . . ?
W22 O17 W23 126.0(10) . . ?
W22 O17 K7 118.0(9) . 2_567 ?
W23 O17 K7 110.1(8) . 2_567 ?
W32 O18 W3 144.7(10) . . ?
W32 O18 K3 94.0(7) . . ?
W3 O18 K3 104.6(7) . . ?
W8 O19 W14 122.9(9) . . ?
W8 O19 K8 104.0(8) . . ?
W14 O19 K8 96.9(7) . . ?
W16 O20 W22 147.2(11) . . ?
W24 O21 Nd2 163.0(11) . . ?
W29 O22 Nd1 163.8(10) . . ?
Se2 O23 W27 123.6(10) . . ?
Se2 O23 W7 123.5(8) . . ?
W27 O23 W7 91.8(6) . . ?
Se2 O23 W6 127.0(9) . . ?
W27 O23 W6 90.7(6) . . ?
W7 O23 W6 89.9(6) . . ?
W17 O24 W10 150.1(11) . . ?
W17 O24 K2 104.6(7) . . ?
W10 O24 K2 103.7(7) . . ?
Se1 O25 W21 140.1(11) . . ?
Se1 O25 W3 115.8(10) . . ?
W21 O25 W3 94.9(7) . . ?
W6 O26 W27 124.2(10) . . ?
W6 O26 Na7 108.3(10) . . ?
W27 O26 Na7 93.9(9) . . ?
W6 O26 K5 136.6(10) . . ?
W27 O26 K5 94.2(8) . . ?
Na7 O26 K5 85.8(7) . . ?
W2 O27 W5 146.8(11) . . ?
W2 O27 K2 105.9(7) . . ?
W5 O27 K2 106.8(8) . . ?
W13 O28 W30 120.2(9) . . ?
W7 O29 W27 122.4(9) . . ?
W7 O29 K6 106.3(7) . . ?
W27 O29 K6 100.7(8) . . ?
W2 O30 W17 122.3(9) . . ?
W2 O30 K2 100.5(7) . . ?
W17 O30 K2 105.9(8) . . ?
W18 O31 Nd1 169.3(10) . . ?
W19 O32 K6 133.6(9) . 2_566 ?
W19 O32 Na6 102.8(8) . 2_566 ?
K6 O32 Na6 104.0(7) 2_566 2_566 ?
W15 O33 W32 123.9(9) . . ?
W33 O34 K8 172.4(12) . 2_556 ?
W1 O35 Na8 134.7(11) . . ?
W1 O35 K7 117.6(9) . 2_567 ?
Na8 O35 K7 99.6(9) . 2_567 ?
W27 O36 K5 112.6(10) . . ?
W30 O37 W6 152.5(11) . . ?
W23 O38 Nd1 159.9(11) . . ?
W26 O39 W18 149.3(11) . . ?
Se2 O40 W1 118.2(10) . . ?
Se2 O40 W20 133.6(10) . . ?
W1 O40 W20 97.7(6) . . ?
Se1 O41 W25 118.0(9) . . ?
Se1 O41 W11 135.7(9) . . ?
W25 O41 W11 98.5(7) . . ?
W4 O42 W9 128.1(11) . . ?
W8 O43 W31 146.9(10) . . ?
W8 O43 K8 107.8(9) . . ?
W31 O43 K8 104.3(9) . . ?
W6 O44 W7 125.3(10) . . ?
W11 O45 W30 162.0(12) . . ?
W3 O46 K7 119.6(9) . 2_567 ?
W3 O46 K3 113.2(9) . . ?
K7 O46 K3 127.2(7) 2_567 . ?
W28 O47 W32 123.6(10) . . ?
W28 O47 Na2 102.5(8) . . ?
W32 O47 Na2 100.5(9) . . ?
W24 O48 Nd1 163.4(11) . . ?
W24 O49 W3 151.3(11) . . ?
W34 O50 W10 161.3(11) . . ?
W5 O51 W18 151.3(10) . . ?
Se3 O52 W19 117.3(8) . . ?
Se3 O52 W10 133.8(9) . . ?
W19 O52 W10 91.7(6) . . ?
Se3 O52 W5 124.0(8) . . ?
W19 O52 W5 90.9(6) . . ?
W10 O52 W5 87.8(5) . . ?
W35 O53 Nd2 157.7(12) . . ?
W22 O54 W24 157.9(10) . . ?
W3 O55 W1 158.2(11) . . ?
W3 O55 K7 93.3(8) . 2_567 ?
W1 O55 K7 93.7(8) . 2_567 ?
W26 O56 W4 144.4(10) . . ?
W26 O56 K1 112.1(8) . . ?
W4 O56 K1 102.4(7) . . ?
W12 O57 W31 126.3(10) . . ?
W12 O57 K8 106.2(8) . . ?
W31 O57 K8 103.5(7) . . ?
W19 O58 W23 141.8(11) . . ?
W19 O58 Na6 98.3(8) . 2_566 ?
W23 O58 Na6 105.2(8) . 2_566 ?
W21 O59 K2 149.8(10) . 1_655 ?
W21 O59 K4 114.4(8) . 1_655 ?
K2 O59 K4 87.1(6) 1_655 1_655 ?
W21 O60 W11 149.7(11) . . ?
W20 O61 W21 159.9(11) . . ?
W20 O61 K4 94.4(7) . 1_655 ?
W21 O61 K4 98.1(6) . 1_655 ?
W26 O62 W14 123.5(10) . . ?
W26 O62 K1 100.9(8) . . ?
W14 O62 K1 98.5(7) . . ?
W32 O64 W24 144.7(10) . . ?
Se1 O65 W32 126.4(10) . . ?
Se1 O65 W28 122.0(8) . . ?
W32 O65 W28 92.4(6) . . ?
Se1 O65 W15 125.4(9) . . ?
W32 O65 W15 90.1(5) . . ?
W28 O65 W15 90.2(6) . . ?
W20 O67 W6 154.5(11) . . ?
W20 O67 Na7 97.1(9) . . ?
W6 O67 Na7 103.9(9) . . ?
W26 O68 K5 157.2(10) . 2_566 ?
W8 O69 W26 122.9(9) . . ?
W14 O70 W12 149.7(10) . . ?
W14 O70 K8 107.3(8) . . ?
W12 O70 K8 101.5(8) . . ?
W17 O72 W34 151.7(12) . . ?
W34 O73 W22 128.4(11) . . ?
W34 O73 K7 133.7(10) . . ?
W22 O73 K7 97.9(7) . . ?
W9 O74 Nd2 163.7(12) . . ?
W5 O75 K4 110.1(8) . . ?
W5 O75 K5 126.8(10) . 2_566 ?
K4 O75 K5 85.8(6) . 2_566 ?
W20 O76 W1 121.6(9) . . ?
W20 O76 Na7 103.0(10) . . ?
W1 O76 Na7 94.3(8) . . ?
W13 O77 W25 158.7(13) . . ?
W31 O78 W29 153.2(12) . . ?
Se4 O79 W35 122.1(10) . . ?
Se4 O79 W31 126.0(9) . . ?
W35 O79 W31 92.0(7) . . ?
W5 O80 W19 126.4(10) . . ?
W15 O81 W28 126.8(12) . . ?
Se2 O83 W30 138.9(10) . . ?
Se2 O83 W13 115.7(9) . . ?
W30 O83 W13 95.3(8) . . ?
W31 O84 W35 127.1(11) . . ?
W31 O84 Na3 117.5(9) . . ?
W35 O84 Na3 113.3(10) . . ?
W10 O85 W19 125.8(11) . . ?
Se4 O86 W9 118.3(10) . . ?
Se4 O86 W33 134.6(10) . . ?
W9 O86 W33 93.8(6) . . ?
W33 O88 W9 123.9(9) . . ?
W33 O88 Na4 134.3(10) . . ?
W9 O88 Na4 101.5(9) . . ?
W25 O89 Nd2 154.0(10) . . ?
W11 O90 W25 122.0(13) . . ?
W11 O90 Na5 106.3(9) . . ?
W25 O90 Na5 99.5(8) . . ?
W33 O91 W12 160.4(11) . . ?
W28 O92 W25 139.6(12) . . ?
W28 O92 Na5 109.6(9) . . ?
W25 O92 Na5 110.1(10) . . ?
W27 O93 Nd1 154.8(10) . . ?
W27 O93 K6 95.4(7) . . ?
Nd1 O93 K6 106.2(6) . . ?
W20 O94 K5 127.6(11) . 2_666 ?
W20 O94 K4 117.0(9) . 1_655 ?
K5 O94 K4 92.3(7) 2_666 1_655 ?
W8 O95 Na6 134.3(10) . . ?
W8 O95 K6 117.9(9) . . ?
Na6 O95 K6 103.5(7) . . ?
W12 O96 W35 126.1(10) . . ?
W18 O97 Nd2 174.3(11) . . ?
W28 O98 Nd2 154.9(12) . . ?
Se3 O99 W23 119.7(10) . . ?
Se3 O99 W34 133.8(10) . . ?
W23 O99 W34 92.2(6) . . ?
N1 O100 Na8 117.2(19) . . ?
N1 O100 Nd1 100.4(17) . . ?
Na8 O100 Nd1 142.2(11) . . ?
W9 O101 Na2 135.8(12) . 2_557 ?
W25 O102 Na1 124.2(13) . . ?
W13 O103 W29 151.2(12) . . ?
N1 O104 Nd1 93.3(19) . . ?
N1 O104 K6 97(2) . 2_566 ?
Nd1 O104 K6 141.0(11) . 2_566 ?
N1 O104 K6 142(2) . . ?
Nd1 O104 K6 95.4(8) . . ?
K6 O104 K6 99.2(7) 2_566 . ?
W12 O105 K1 167.4(13) . 2_556 ?
W31 O106 Na3 142.0(12) . 2_656 ?
W21 O107 W15 147.9(12) . . ?
W11 O108 W15 155.1(12) . . ?
W14 O110 W33 145.1(13) . . ?
W14 O110 K1 112.5(9) . . ?
W33 O110 K1 101.3(9) . . ?
W34 O111 W23 121.5(10) . . ?
W34 O111 K3 127.9(10) . 2_567 ?
W23 O111 K3 101.7(8) . 2_567 ?
W16 O112 Na2 114.2(11) . . ?
W6 O113 Na7 140.0(13) . 2_666 ?
W22 O114 K3 136.0(11) . . ?
W22 O114 K7 109.2(11) . . ?
K3 O114 K7 106.2(7) . . ?
W32 O115 Na4 146.2(11) . 2_557 ?
W32 O115 K3 106.7(9) . . ?
Na4 O115 K3 101.3(8) 2_557 . ?
W7 O117 W29 144.1(11) . . ?
W7 O117 K6 95.3(7) . . ?
W29 O117 K6 117.4(9) . . ?
W29 O118 Nd2 157.4(10) . . ?
W1 O119 Nd1 149.7(11) . . ?
W35 O120 Na9 149.2(12) . . ?
W35 O120 Na1 114.1(10) . . ?
Na9 O120 Na1 96.3(10) . . ?
W8 O121 W29 153.6(13) . . ?
W35 O122 W9 142.3(10) . . ?
W17 O123 W16 123.3(11) . . ?
W11 O124 K1 115.0(9) . 1_655 ?
W16 O125 W24 154.1(11) . . ?
W10 O126 W5 127.0(10) . . ?
W10 O126 K4 126.5(9) . . ?
W5 O126 K4 99.6(7) . . ?
W10 O126 K2 107.7(7) . . ?
W5 O126 K2 99.5(7) . . ?
K4 O126 K2 85.7(5) . . ?
N1 O127 K6 89(2) . 2_566 ?
O104 N1 O100 119(3) . . ?
O104 N1 O127 123(3) . . ?
O100 N1 O127 117(3) . . ?
O104 N1 K6 62.4(18) . 2_566 ?
O100 N1 K6 158(2) . 2_566 ?
O127 N1 K6 69(2) . 2_566 ?

loop_
_geom_bond_atom_site_label_1
_geom_bond_atom_site_label_2
_geom_bond_distance
_geom_bond_site_symmetry_2
_geom_bond_publ_flag
W1 O35 1.72(2) . ?
W1 O119 1.767(18) . ?
W1 O55 1.932(18) . ?
W1 O11 1.937(16) . ?
W1 O76 2.12(2) . ?
W1 O40 2.256(19) . ?
W1 Na7 3.46(2) . ?
W1 K7 3.923(8) 2_567 ?
W2 O87 1.703(18) . ?
W2 O27 1.912(18) . ?
W2 O5 1.92(2) . ?
W2 O1 1.93(2) . ?
W2 O30 1.955(19) . ?
W2 O10 2.388(16) . ?
W2 K2 3.854(9) . ?
W3 O46 1.64(2) . ?
W3 O6 1.89(2) . ?
W3 O55 1.887(18) . ?
W3 O49 1.941(18) . ?
W3 O18 1.979(19) . ?
W3 O25 2.32(2) . ?
W3 K7 3.887(8) 2_567 ?
W3 K3 4.084(11) . ?
W4 O82 1.70(2) . ?
W4 O9 1.798(19) . ?
W4 O42 1.86(2) . ?
W4 O56 1.937(19) . ?
W4 O12 2.007(16) . ?
W4 K1 3.829(8) . ?
W5 O75 1.719(18) . ?
W5 O51 1.76(2) . ?
W5 O27 1.930(16) . ?
W5 O80 1.935(19) . ?
W5 O126 1.986(19) . ?
W5 O52 2.522(16) . ?
W5 K4 3.858(9) . ?
W5 K2 3.889(9) . ?
W6 O113 1.71(2) . ?
W6 O26 1.80(2) . ?
W6 O44 1.861(16) . ?
W6 O37 1.937(18) . ?
W6 O67 1.979(19) . ?
W6 O23 2.488(18) . ?
W6 Na7 3.72(2) . ?
W7 O66 1.713(19) . ?
W7 O117 1.82(2) . ?
W7 O13 1.91(2) . ?
W7 O29 1.933(19) . ?
W7 O44 2.047(18) . ?
W7 O23 2.425(17) . ?
W7 K6 3.895(8) . ?
W8 O95 1.71(2) . ?
W8 O121 1.887(18) . ?
W8 O43 1.89(2) . ?
W8 O69 1.923(19) . ?
W8 O19 1.925(17) . ?
W8 O4 2.367(19) . ?
W8 K8 3.960(14) . ?
W8 K6 4.040(8) . ?
W9 O101 1.72(2) . ?
W9 O74 1.726(19) . ?
W9 O122 1.93(2) . ?
W9 O42 1.98(2) . ?
W9 O88 2.079(19) . ?
W9 O86 2.269(19) . ?
W10 O63 1.72(2) . ?
W10 O85 1.82(2) . ?
W10 O126 1.904(17) . ?
W10 O50 1.921(18) . ?
W10 O24 1.971(18) . ?
W10 O52 2.501(18) . ?
W10 K2 4.042(10) . ?
W11 O124 1.74(2) . ?
W11 O90 1.84(2) . ?
W11 O45 1.91(2) . ?
W11 O108 1.93(2) . ?
W11 O60 2.018(18) . ?
W11 O41 2.302(19) . ?
W12 O105 1.72(2) . ?
W12 O96 1.84(2) . ?
W12 O57 1.894(19) . ?
W12 O91 1.95(2) . ?
W12 O70 2.09(2) . ?
W12 K8 3.892(14) . ?
W13 O15 1.713(19) . ?
W13 O77 1.873(18) . ?
W13 O28 1.90(2) . ?
W13 O103 1.90(2) . ?
W13 O13 1.932(19) . ?
W13 O83 2.321(18) . ?
W14 O116 1.69(2) . ?
W14 O70 1.75(2) . ?
W14 O110 1.90(2) . ?
W14 O19 1.978(18) . ?
W14 O62 2.01(2) . ?
W14 O4 2.369(18) . ?
W14 K8 3.809(16) . ?
W14 K1 4.065(10) . ?
W15 O8 1.72(2) . ?
W15 O81 1.82(2) . ?
W15 O33 1.854(19) . ?
W15 O108 1.94(2) . ?
W15 O107 1.98(2) . ?
W15 O65 2.516(18) . ?
W16 O112 1.74(2) . ?
W16 O125 1.89(2) . ?
W16 O20 1.892(19) . ?
W16 O123 1.95(2) . ?
W16 O5 1.97(2) . ?
W16 O10 2.386(17) . ?
W17 O71 1.741(19) . ?
W17 O72 1.80(2) . ?
W17 O24 1.861(18) . ?
W17 O123 1.94(2) . ?
W17 O30 1.956(16) . ?
W17 O10 2.407(19) . ?
W17 K2 3.990(9) . ?
W18 O31 1.696(15) . ?
W18 O97 1.72(2) . ?
W18 O39 1.916(17) . ?
W18 O1 1.934(19) . ?
W18 O9 2.091(18) . ?
W18 O51 2.157(19) . ?
W19 O32 1.715(17) . ?
W19 O7 1.73(2) . ?
W19 O58 1.904(18) . ?
W19 O80 1.966(18) . ?
W19 O85 2.10(2) . ?
W19 O52 2.361(16) . ?
W19 Na6 3.727(17) 2_566 ?
W20 O94 1.698(19) . ?
W20 O76 1.83(2) . ?
W20 O67 1.886(18) . ?
W20 O61 1.898(18) . ?
W20 O16 1.963(19) . ?
W20 O40 2.323(18) . ?
W20 Na7 3.48(2) . ?
W20 K4 3.931(9) 1_655 ?
W20 K5 4.000(8) 2_666 ?
W21 O59 1.70(2) . ?
W21 O60 1.822(19) . ?
W21 O107 1.89(2) . ?
W21 O61 1.936(18) . ?
W21 O6 2.00(2) . ?
W21 O25 2.264(18) . ?
W21 K4 4.055(9) 1_655 ?
W22 O114 1.72(2) . ?
W22 O54 1.732(18) . ?
W22 O20 1.922(19) . ?
W22 O17 1.927(19) . ?
W22 O73 1.97(2) . ?
W22 K7 3.741(7) . ?
W22 K7 4.093(7) 2_567 ?
W23 O2 1.71(2) . ?
W23 O38 1.72(2) . ?
W23 O17 1.942(19) . ?
W23 O58 1.945(19) . ?
W23 O111 2.14(2) . ?
W23 O99 2.324(18) . ?
W23 K3 3.797(9) 2_567 ?
W23 K7 3.933(8) 2_567 ?
W24 O48 1.721(17) . ?
W24 O21 1.760(18) . ?
W24 O49 1.882(19) . ?
W24 O125 1.96(2) . ?
W24 O54 2.170(17) . ?
W24 O64 2.225(18) . ?
W25 O102 1.74(2) . ?
W25 O89 1.77(2) . ?
W25 O77 1.934(18) . ?
W25 O92 1.978(19) . ?
W25 O90 2.09(2) . ?
W25 O41 2.241(16) . ?
W26 O68 1.64(2) . ?
W26 O62 1.88(2) . ?
W26 O39 1.915(17) . ?
W26 O56 1.929(18) . ?
W26 O69 1.966(18) . ?
W26 O4 2.38(2) . ?
W26 K1 4.055(9) . ?
W27 O36 1.72(2) . ?
W27 O93 1.792(18) . ?
W27 O11 1.924(16) . ?
W27 O29 1.981(18) . ?
W27 O26 2.10(2) . ?
W27 O23 2.351(19) . ?
W27 Na7 3.56(2) . ?
W27 K6 3.787(7) . ?
W27 K5 3.908(8) . ?
W28 O109 1.69(2) . ?
W28 O98 1.72(2) . ?
W28 O92 1.91(2) . ?
W28 O47 1.95(2) . ?
W28 O81 2.07(2) . ?
W28 O65 2.396(16) . ?
W29 O118 1.77(2) . ?
W29 O22 1.767(19) . ?
W29 O103 1.93(2) . ?
W29 O121 1.968(19) . ?
W29 O78 2.11(2) . ?
W29 O117 2.183(19) . ?
W30 O14 1.66(2) . ?
W30 O37 1.877(17) . ?
W30 O16 1.879(17) . ?
W30 O45 1.926(19) . ?
W30 O28 1.999(17) . ?
W30 O83 2.25(2) . ?
W30 K1 3.978(9) 1_655 ?
W31 O106 1.71(3) . ?
W31 O78 1.815(19) . ?
W31 O84 1.93(2) . ?
W31 O43 1.95(2) . ?
W31 O57 2.026(18) . ?
W31 O79 2.49(2) . ?
W31 K8 3.916(13) . ?
W32 O115 1.71(2) . ?
W32 O64 1.764(19) . ?
W32 O18 1.878(19) . ?
W32 O47 1.954(19) . ?
W32 O33 2.069(19) . ?
W32 O65 2.373(19) . ?
W32 K3 3.743(9) . ?
W33 O34 1.685(19) . ?
W33 O91 1.85(2) . ?
W33 O88 1.854(19) . ?
W33 O12 1.865(19) . ?
W33 O110 1.98(2) . ?
W33 O86 2.483(16) . ?
W33 K1 3.851(9) . ?
W34 O3 1.71(2) . ?
W34 O111 1.85(2) . ?
W34 O73 1.86(2) . ?
W34 O50 1.885(19) . ?
W34 O72 2.04(2) . ?
W34 O99 2.51(2) . ?
W35 O120 1.73(3) . ?
W35 O53 1.74(2) . ?
W35 O122 1.92(2) . ?
W35 O84 1.940(19) . ?
W35 O96 2.11(2) . ?
W35 O79 2.33(2) . ?
Nd1 O93 2.44(2) . ?
Nd1 O119 2.445(19) . ?
Nd1 O31 2.475(15) . ?
Nd1 O48 2.497(17) . ?
Nd1 O22 2.54(2) . ?
Nd1 O7 2.55(2) . ?
Nd1 O3W 2.590(19) . ?
Nd1 O38 2.62(2) . ?
Nd1 O100 2.63(2) . ?
Nd1 O104 2.81(3) . ?
Nd1 K6 4.507(7) . ?
Nd2 O118 2.41(2) . ?
Nd2 O89 2.47(2) . ?
Nd2 O97 2.48(2) . ?
Nd2 O21 2.495(18) . ?
Nd2 O74 2.53(2) . ?
Nd2 O98 2.57(2) . ?
Nd2 O2W 2.57(3) . ?
Nd2 O53 2.60(2) . ?
Nd2 O1W 2.60(2) . ?
Se1 O25 1.678(18) . ?
Se1 O41 1.711(19) . ?
Se1 O65 1.730(17) . ?
Se2 O83 1.68(2) . ?
Se2 O40 1.707(17) . ?
Se2 O23 1.741(17) . ?
Se3 O10 1.676(17) . ?
Se3 O99 1.686(17) . ?
Se3 O52 1.697(18) . ?
Se4 O79 1.70(2) . ?
Se4 O4 1.716(19) . ?
Se4 O86 1.719(17) . ?
K1 O14 2.80(3) 1_455 ?
K1 O20W 2.82(3) . ?
K1 O12 2.85(2) . ?
K1 O105 2.88(2) 2_556 ?
K1 O56 2.91(2) . ?
K1 O110 2.94(3) . ?
K1 O124 3.16(2) 1_455 ?
K1 O62 3.25(2) . ?
K1 W30 3.978(9) 1_455 ?
K2 O38W 2.81(4) . ?
K2 O10W 2.83(4) . ?
K2 O27 2.86(2) . ?
K2 O59 2.89(2) 1_455 ?
K2 O30 2.98(2) . ?
K2 O27W 3.02(4) . ?
K2 O126 3.03(2) . ?
K2 O24 3.09(2) . ?
K2 O37W 3.34(4) 2_557 ?
K3 O111 2.74(2) 2_567 ?
K3 O114 2.76(3) . ?
K3 O115 2.88(2) . ?
K3 O2 3.09(2) 2_567 ?
K3 O30W 3.10(5) 2_557 ?
K3 O12W 3.10(4) . ?
K3 O18 3.11(2) . ?
K3 O46 3.15(2) . ?
K3 W23 3.796(9) 2_567 ?
K3 Na4 4.300(18) 2_557 ?
K4 O14W 2.76(4) . ?
K4 O38W 2.83(4) . ?
K4 O5W 2.84(2) 2_566 ?
K4 O94 2.86(2) 1_455 ?
K4 O75 2.91(2) . ?
K4 O126 2.99(2) . ?
K4 O22W 3.02(4) . ?
K4 O59 3.05(2) 1_455 ?
K4 O61 3.301(19) 1_455 ?
K4 W20 3.931(9) 1_455 ?
K4 K5 4.030(12) 2_566 ?
K5 O17W 2.73(4) . ?
K5 O94 2.73(2) 2_666 ?
K5 O68 2.78(3) 2_566 ?
K5 O5W 2.85(3) . ?
K5 O36 2.91(2) . ?
K5 O20W 2.99(3) 2_566 ?
K5 O75 3.01(2) 2_566 ?
K5 O26 3.15(2) . ?
K5 W20 4.000(8) 2_666 ?
K5 Na7 4.02(2) . ?
K5 K4 4.030(12) 2_566 ?
K6 O3W 2.77(2) . ?
K6 O32 2.812(19) 2_566 ?
K6 O21W 2.88(3) . ?
K6 O29 2.88(2) . ?
K6 O95 2.95(2) . ?
K6 O104 2.96(3) 2_566 ?
K6 O127 3.10(4) 2_566 ?
K6 O93 3.172(19) . ?
K6 O104 3.27(3) . ?
K6 O117 3.28(2) . ?
K6 N1 3.32(3) 2_566 ?
K7 O114 2.80(2) . ?
K7 O46 2.81(2) 2_567 ?
K7 O17 2.82(2) 2_567 ?
K7 O35 2.82(2) 2_567 ?
K7 O73 2.92(2) . ?
K7 O15W 2.99(4) . ?
K7 O30W 3.26(5) 2_557 ?
K7 O55 3.29(2) 2_567 ?
K7 O2 3.41(2) 2_567 ?
K7 W3 3.887(8) 2_567 ?
K7 W1 3.923(8) 2_567 ?
K8 O34 2.87(2) 2_556 ?
K8 O70 2.90(2) . ?
K8 O57 2.91(2) . ?
K8 O43 2.95(2) . ?
K8 O19 3.03(2) . ?
K8 O19W 3.32(3) . ?
K8 Na6 4.32(2) . ?
Na1 O102 2.69(3) . ?
Na1 O25W 2.71(4) . ?
Na1 O120 2.75(2) . ?
Na1 O35W 2.77(6) . ?
Na1 O4W 2.87(3) . ?
Na1 O2W 3.01(4) . ?
Na1 Na9 3.87(3) . ?
Na2 O1W 2.70(2) . ?
Na2 O101 2.80(3) 2_557 ?
Na2 O112 2.80(3) . ?
Na2 O26W 2.84(4) . ?
Na2 O47 2.86(2) . ?
Na3 O84 2.83(3) . ?
Na3 O106 2.87(3) 2_656 ?
Na3 O23W 2.93(4) . ?
Na3 O15 3.01(3) . ?
Na3 O15 3.02(3) 2_656 ?
Na3 Na3 3.46(5) 2_656 ?
Na4 O115 2.68(3) 2_557 ?
Na4 O88 2.78(2) . ?
Na4 O30W 2.85(5) . ?
Na4 O16W 3.01(4) . ?
Na4 O9W 3.02(5) . ?
Na4 K3 4.300(18) 2_557 ?
Na5 O8 2.76(3) 2_657 ?
Na5 O92 2.79(3) . ?
Na5 O90 3.01(3) . ?
Na6 O34W 2.78(6) 2_566 ?
Na6 O95 2.84(3) . ?
Na6 O58 2.94(3) 2_566 ?
Na6 O32 2.95(2) 2_566 ?
Na6 O24W 2.98(4) 2_656 ?
Na6 W19 3.727(17) 2_566 ?
Na6 Na8 3.99(3) 2_566 ?
Na7 O17W 2.24(5) . ?
Na7 O113 2.26(3) 2_666 ?
Na7 O11 2.38(3) . ?
Na7 O76 2.59(3) . ?
Na7 O67 2.71(3) . ?
Na7 O26 2.74(3) . ?
Na7 O36W 2.79(5) . ?
Na8 O31W 2.33(4) . ?
Na8 O34W 2.34(5) . ?
Na8 O100 2.47(3) . ?
Na8 O35 2.53(3) . ?
Na8 O8W 2.55(4) . ?
Na8 O2 2.63(3) . ?
Na8 Na6 3.99(3) 2_566 ?
Na8 K7 4.09(2) 2_567 ?
Na9 O32W 2.36(6) . ?
Na9 O13W 2.38(4) 2_656 ?
Na9 O35W 2.39(6) . ?
Na9 O120 2.43(3) . ?
Na9 O29W 2.49(5) . ?
Na9 O23W 2.55(5) . ?
O5W K4 2.84(2) 2_566 ?
O13W Na9 2.38(4) 2_656 ?
O20W K5 2.99(3) 2_566 ?
O24W Na6 2.98(4) 2_656 ?
O30W K3 3.10(5) 2_557 ?
O30W K7 3.26(5) 2_557 ?
O34W Na6 2.78(6) 2_566 ?
O37W K2 3.34(4) 2_557 ?
O2 K3 3.09(2) 2_567 ?
O2 K7 3.41(2) 2_567 ?
O8 Na5 2.76(3) 2_657 ?
O14 K1 2.80(3) 1_655 ?
O15 Na3 3.02(3) 2_656 ?
O17 K7 2.82(2) 2_567 ?
O32 K6 2.812(19) 2_566 ?
O32 Na6 2.95(2) 2_566 ?
O34 K8 2.87(2) 2_556 ?
O35 K7 2.82(2) 2_567 ?
O46 K7 2.81(2) 2_567 ?
O55 K7 3.29(2) 2_567 ?
O58 Na6 2.94(3) 2_566 ?
O59 K2 2.89(2) 1_655 ?
O59 K4 3.05(2) 1_655 ?
O61 K4 3.301(19) 1_655 ?
O68 K5 2.78(3) 2_566 ?
O75 K5 3.01(2) 2_566 ?
O94 K5 2.73(2) 2_666 ?
O94 K4 2.86(2) 1_655 ?
O100 N1 1.25(3) . ?
O101 Na2 2.80(3) 2_557 ?
O104 N1 1.19(3) . ?
O104 K6 2.96(3) 2_566 ?
O105 K1 2.88(2) 2_556 ?
O106 Na3 2.87(3) 2_656 ?
O111 K3 2.74(2) 2_567 ?
O113 Na7 2.26(3) 2_666 ?
O115 Na4 2.68(3) 2_557 ?
O124 K1 3.16(2) 1_655 ?
O127 N1 1.26(4) . ?
O127 K6 3.10(4) 2_566 ?
N1 K6 3.32(3) 2_566 ?
